data_7243907
loop_
_publ_author_name
'Park, Junmyeong'
'Kim, Dongwon'
'Kim, Dongwook'
'Jung, Ok-Sang'

_publ_section_title
;
 Pair of chiral molecular ladders and successive hydration in
 single-crystal-to-single-crystal mode
;
_journal_issue 48
_journal_name_full CrystEngComm
_journal_page_first 8546
_journal_page_last 8552
_journal_paper_doi 10.1039/D1CE01332G
_journal_volume 23
_journal_year 2021
_chemical_formula_sum 'C108 H88 N18 O38 Zn3'
_chemical_formula_weight 2442.07
_space_group_crystal_system hexagonal
_space_group_IT_number 170
_space_group_name_Hall 'P 65'
_space_group_name_H-M_alt 'P 65'
_atom_sites_solution_hydrogens geom
_atom_sites_solution_primary direct
_audit_creation_method SHELXL-2018/3
_audit_update_record
;
2021-06-29 deposited with the CCDC.	2021-11-12 downloaded from the CCDC.
;
_cell_angle_alpha 90
_cell_angle_beta 90
_cell_angle_gamma 120
_cell_formula_units_Z 6
_cell_length_a 15.3498(4)
_cell_length_b 15.3498(4)
_cell_length_c 84.370(3)
_cell_measurement_reflns_used 9970
_cell_measurement_temperature 173(2)
_cell_measurement_theta_max 25.26
_cell_measurement_theta_min 2.66
_cell_volume 17215.7(9)
_computing_cell_refinement 'Bruker APEX software'
_computing_data_collection 'Bruker APEX software'
_computing_data_reduction 'Bruker APEX software'
_computing_molecular_graphics ORTEP
_computing_publication_material CIFTAB
_computing_structure_refinement SHELXL
_computing_structure_solution SHELXS
_diffrn_ambient_temperature 173(2)
_diffrn_measured_fraction_theta_full 0.996
_diffrn_measured_fraction_theta_max 0.996
_diffrn_measurement_device_type 'CCD detector'
_diffrn_measurement_method 'phi and omega scans'
_diffrn_radiation_type MoK\a
_diffrn_radiation_wavelength 0.71073
_diffrn_reflns_av_R_equivalents 0.0593
_diffrn_reflns_av_unetI/netI 0.0706
_diffrn_reflns_Laue_measured_fraction_full 0.996
_diffrn_reflns_Laue_measured_fraction_max 0.996
_diffrn_reflns_limit_h_max 19
_diffrn_reflns_limit_h_min -15
_diffrn_reflns_limit_k_max 13
_diffrn_reflns_limit_k_min -19
_diffrn_reflns_limit_l_max 97
_diffrn_reflns_limit_l_min -107
_diffrn_reflns_number 81960
_diffrn_reflns_point_group_measured_fraction_full 0.968
_diffrn_reflns_point_group_measured_fraction_max 0.948
_diffrn_reflns_theta_full 25.242
_diffrn_reflns_theta_max 27.104
_diffrn_reflns_theta_min 2.659
_diffrn_source 'fine-focus sealed tube'
_exptl_absorpt_coefficient_mu 0.713
_exptl_absorpt_correction_T_max 0.7455
_exptl_absorpt_correction_T_min 0.6488
_exptl_absorpt_correction_type multi-scan
_exptl_absorpt_process_details SADABS
_exptl_crystal_colour colourless
_exptl_crystal_density_diffrn 1.413
_exptl_crystal_description block
_exptl_crystal_F_000 7536
_exptl_crystal_size_max 0.162
_exptl_crystal_size_mid 0.092
_exptl_crystal_size_min 0.057
_refine_diff_density_max 1.850
_refine_diff_density_min -1.187
_refine_diff_density_rms 0.151
_refine_ls_abs_structure_details
;
 Flack x determined using 6991 quotients [(I+)-(I-)]/[(I+)+(I-)]
 (Parsons, Flack and Wagner, Acta Cryst. B69 (2013) 249-259).
;
_refine_ls_abs_structure_Flack 0.053(4)
_refine_ls_extinction_method none
_refine_ls_goodness_of_fit_ref 1.237
_refine_ls_hydrogen_treatment constr
_refine_ls_matrix_type full
_refine_ls_number_parameters 1349
_refine_ls_number_reflns 23986
_refine_ls_number_restraints 2186
_refine_ls_restrained_S_all 1.231
_refine_ls_R_factor_all 0.1355
_refine_ls_R_factor_gt 0.1171
_refine_ls_shift/su_max 0.003
_refine_ls_shift/su_mean 0.000
_refine_ls_structure_factor_coef Fsqd
_refine_ls_weighting_details 'w=1/[\s^2^(Fo^2^)+(0.2000P)^2^] where P=(Fo^2^+2Fc^2^)/3'
_refine_ls_weighting_scheme calc
_refine_ls_wR_factor_gt 0.2976
_refine_ls_wR_factor_ref 0.3111
_reflns_Friedel_coverage 0.889
_reflns_Friedel_fraction_full 0.939
_reflns_Friedel_fraction_max 0.898
_reflns_number_gt 18937
_reflns_number_total 23986
_reflns_threshold_expression 'I > 2\s(I)'
_cod_data_source_file d1ce01332g2.cif
_cod_data_source_block ZnNO32_1R2S_air
_cod_depositor_comments
;
The following automatic conversions were performed:

data item '_exptl_absorpt_correction_type' value 'MULTI-SCAN' was
changed to 'multi-scan' in accordance with the
/home/data/users/saulius/crontab/automatic-downloads/rss-feeds/RSC/lib/dictionaries/cif_core.dic
dictionary named 'cif_core.dic' version 2.4.2 last updated on
2011-04-26.

Automatic conversion script
Id: cif_fix_values 7556 2019-12-06 15:28:31Z antanas 

 Adding full bibliography for 7243905--7243908.cif.
;
_cod_database_code 7243907
_shelx_shelxl_version_number 2018/3
_shelx_space_group_comment
;
The symmetry employed for this shelxl refinement is uniquely defined
by the following loop, which should always be used as a source of
symmetry information in preference to the above space-group names.
They are only intended as comments.
;
_shelx_estimated_absorpt_t_min 0.893
_shelx_estimated_absorpt_t_max 0.960

loop_
_space_group_symop_operation_xyz
'x, y, z'
'-y, x-y, z+2/3'
'-x+y, -x, z+1/3'
'-x, -y, z+1/2'
'y, -x+y, z+1/6'
'x-y, x, z+5/6'

loop_
_atom_site_label
_atom_site_type_symbol
_atom_site_fract_x
_atom_site_fract_y
_atom_site_fract_z
_atom_site_U_iso_or_equiv
_atom_site_adp_type
_atom_site_occupancy
_atom_site_site_symmetry_order
_atom_site_calc_flag
_atom_site_refinement_flags_posn
_atom_site_refinement_flags_adp
_atom_site_refinement_flags_occupancy
_atom_site_disorder_assembly
_atom_site_disorder_group
Zn1A Zn 0.51671(17) 0.51247(18) 0.55380(3) 0.0616(6) Uani 1 1 d . U . . .
C2A C 0.1484(7) 0.3389(8) 0.58115(10) 0.042(3) Uani 1 1 d G U . . .
H2A H 0.160769 0.298439 0.574001 0.051 Uiso 1 1 calc R U . . .
C3A C 0.0688(6) 0.3559(8) 0.57846(9) 0.040(3) Uani 1 1 d G U . . .
C4A C 0.0508(5) 0.4150(7) 0.58892(10) 0.034(2) Uani 1 1 d G U . . .
H4A H -0.003638 0.426649 0.587085 0.041 Uiso 1 1 calc R U . . .
C5A C 0.1124(6) 0.4572(6) 0.60207(9) 0.028(2) Uani 1 1 d G U . . .
C6A C 0.1920(6) 0.4403(7) 0.60476(9) 0.036(3) Uani 1 1 d G U . . .
H6A H 0.234132 0.469116 0.613748 0.043 Uiso 1 1 calc R U . . .
C7A C 0.2101(6) 0.3811(8) 0.59430(10) 0.040(3) Uani 1 1 d G U . . .
C8A C -0.0011(11) 0.3175(12) 0.56451(16) 0.037(3) Uani 1 1 d . U . . .
O9A O -0.0447(7) 0.3593(9) 0.55949(12) 0.041(2) Uani 1 1 d . U . . .
N10A N -0.0191(11) 0.2222(11) 0.55870(15) 0.046(3) Uani 1 1 d . U . . .
H10A H 0.013793 0.195181 0.563081 0.055 Uiso 1 1 calc R U . . .
C11A C -0.0858(15) 0.1706(15) 0.5466(2) 0.055(3) Uani 1 1 d . U . . .
H11A H -0.137238 0.192420 0.546489 0.066 Uiso 1 1 calc R U . . .
C12A C -0.1384(14) 0.0647(10) 0.54739(19) 0.078(4) Uani 1 1 d G U . . .
C13A C -0.1781(16) 0.0070(15) 0.56099(17) 0.100(6) Uani 1 1 d G U . . .
H13A H -0.178418 0.038279 0.570688 0.120 Uiso 1 1 calc R U . . .
C14A C -0.2173(18) -0.0965(14) 0.5604(2) 0.115(7) Uani 1 1 d G U . . .
H14A H -0.244403 -0.135935 0.569691 0.138 Uiso 1 1 calc R U . . .
C15A C -0.2168(17) -0.1423(10) 0.5462(2) 0.106(6) Uani 1 1 d G U . . .
H15A H -0.243616 -0.212998 0.545803 0.127 Uiso 1 1 calc R U . . .
C16A C -0.1772(15) -0.0846(12) 0.5326(2) 0.091(5) Uani 1 1 d G U . . .
H16A H -0.176837 -0.115846 0.522914 0.109 Uiso 1 1 calc R U . . .
C17A C -0.1380(14) 0.0189(12) 0.53320(16) 0.078(4) Uani 1 1 d G U . . .
C18A C -0.0962(17) 0.0930(17) 0.5204(3) 0.070(4) Uani 1 1 d . U . . .
H18A H -0.150337 0.092319 0.513928 0.084 Uiso 1 1 calc R U . . .
H18D H -0.051897 0.080194 0.513453 0.084 Uiso 1 1 calc R U . . .
C19A C -0.0370(14) 0.1918(17) 0.5292(2) 0.058(3) Uani 1 1 d . U . . .
H19A H -0.035910 0.250099 0.523675 0.069 Uiso 1 1 calc R U . . .
O20A O 0.0618(10) 0.2016(11) 0.53086(16) 0.059(3) Uani 1 1 d . U . . .
C21A C 0.1390(14) 0.2965(14) 0.5334(2) 0.050(3) Uani 1 1 d . U . . .
O22A O 0.1287(10) 0.3645(11) 0.53430(19) 0.062(3) Uani 1 1 d . U . . .
N23A N 0.4099(6) 0.3921(7) 0.54258(16) 0.061(3) Uani 1 1 d G U . . .
C24A C 0.3172(8) 0.3865(7) 0.54094(15) 0.052(3) Uani 1 1 d G U . . .
H24A H 0.309778 0.442292 0.543834 0.062 Uiso 1 1 calc R U . . .
C25A C 0.2353(6) 0.2995(8) 0.53506(15) 0.048(3) Uani 1 1 d G U . . .
C26A C 0.2462(7) 0.2179(7) 0.53083(16) 0.061(4) Uani 1 1 d G U . . .
H26A H 0.190240 0.158360 0.526814 0.074 Uiso 1 1 calc R U . . .
C27A C 0.3389(8) 0.2234(8) 0.53247(17) 0.065(4) Uani 1 1 d G U . . .
H27A H 0.346353 0.167641 0.529576 0.078 Uiso 1 1 calc R U . . .
C28A C 0.4208(6) 0.3105(9) 0.53835(17) 0.061(4) Uani 1 1 d G U . . .
H28A H 0.484180 0.314246 0.539469 0.073 Uiso 1 1 calc R U . . .
C29A C 0.2934(13) 0.3551(15) 0.5964(2) 0.051(3) Uani 1 1 d . U . . .
O30A O 0.3346(8) 0.3535(10) 0.58497(13) 0.047(3) Uani 1 1 d . U . . .
N31A N 0.3095(11) 0.3447(12) 0.61191(16) 0.050(3) Uani 1 1 d . U . . .
H31A H 0.276517 0.354829 0.619543 0.060 Uiso 1 1 calc R U . . .
C32A C 0.3843(11) 0.3158(12) 0.61513(18) 0.041(3) Uani 1 1 d . U . . .
H32A H 0.384537 0.275828 0.605801 0.049 Uiso 1 1 calc R U . . .
C33A C 0.3658(13) 0.2534(13) 0.6289(2) 0.050(3) Uani 1 1 d D U . . .
C34A C 0.2802(16) 0.1787(14) 0.6367(2) 0.068(4) Uani 1 1 d D U . . .
H34A H 0.216347 0.157698 0.632066 0.081 Uiso 1 1 calc R U . . .
C35A C 0.2836(16) 0.1326(16) 0.6511(2) 0.068(4) Uani 1 1 d D U . . .
H35A H 0.223663 0.086155 0.656463 0.082 Uiso 1 1 calc R U . . .
C36A C 0.3764(15) 0.1576(16) 0.6570(3) 0.065(4) Uani 1 1 d D U . . .
H36A H 0.378612 0.123280 0.666233 0.078 Uiso 1 1 calc R U . . .
C37A C 0.4686(13) 0.2299(15) 0.6504(2) 0.052(3) Uani 1 1 d . U . . .
H37A H 0.532039 0.247416 0.654889 0.062 Uiso 1 1 calc R U . . .
C38A C 0.4571(13) 0.2743(13) 0.63639(19) 0.044(3) Uani 1 1 d . U . . .
C39A C 0.5395(14) 0.3544(12) 0.6282(2) 0.048(3) Uani 1 1 d . U . . .
H39A H 0.576520 0.329214 0.621834 0.058 Uiso 1 1 calc R U . . .
H39B H 0.586681 0.406265 0.635666 0.058 Uiso 1 1 calc R U . . .
C40A C 0.4879(13) 0.3969(12) 0.6174(2) 0.044(3) Uani 1 1 d . U . . .
H40A H 0.524018 0.421923 0.607046 0.053 Uiso 1 1 calc R U . . .
O41A O 0.4885(10) 0.4790(9) 0.62679(15) 0.053(2) Uani 1 1 d . U . . .
C42A C 0.5749(16) 0.5727(14) 0.6274(2) 0.057(3) Uani 1 1 d . U . . .
O43A O 0.6443(12) 0.5888(10) 0.62015(19) 0.070(4) Uani 1 1 d . U . . .
N44A N 0.4863(8) 0.6932(9) 0.65630(15) 0.061(3) Uani 1 1 d G U . . .
C45A C 0.4878(8) 0.6240(7) 0.64584(16) 0.068(4) Uani 1 1 d G U . . .
H45A H 0.429761 0.559527 0.644616 0.081 Uiso 1 1 calc R U . . .
C46A C 0.5742(9) 0.6492(8) 0.63716(14) 0.057(3) Uani 1 1 d G U . . .
C47A C 0.6591(8) 0.7436(9) 0.63895(16) 0.060(4) Uani 1 1 d G U . . .
H47A H 0.718206 0.760788 0.633018 0.072 Uiso 1 1 calc R U . . .
C48A C 0.6577(9) 0.8128(8) 0.64941(19) 0.074(4) Uani 1 1 d G U . . .
H48A H 0.715705 0.877257 0.650635 0.088 Uiso 1 1 calc R U . . .
C49A C 0.5712(10) 0.7876(9) 0.65809(16) 0.081(5) Uani 1 1 d G U . . .
H49A H 0.570233 0.834859 0.665245 0.098 Uiso 1 1 calc R U . . .
C50A C 0.1005(9) 0.5266(10) 0.61193(15) 0.032(2) Uani 1 1 d . U . . .
O51A O 0.1744(7) 0.5932(9) 0.62009(12) 0.041(2) Uani 1 1 d . U . . .
N52A N 0.0129(8) 0.5176(8) 0.61335(12) 0.029(2) Uani 1 1 d . U . . .
H52A H -0.037879 0.466766 0.608508 0.035 Uiso 1 1 calc R U . . .
C53A C -0.0087(9) 0.5882(10) 0.62277(15) 0.030(2) Uani 1 1 d . U . . .
H53A H 0.057000 0.643597 0.626819 0.036 Uiso 1 1 calc R U . . .
C54A C -0.0762(6) 0.5445(7) 0.63646(8) 0.037(2) Uani 1 1 d G U . . .
C55A C -0.0866(7) 0.4684(7) 0.64659(10) 0.036(3) Uani 1 1 d G U . . .
H55A H -0.046549 0.437942 0.645062 0.043 Uiso 1 1 calc R U . . .
C56A C -0.1557(7) 0.4370(7) 0.65894(10) 0.042(3) Uani 1 1 d G U . . .
H56A H -0.162838 0.385002 0.665861 0.051 Uiso 1 1 calc R U . . .
C57A C -0.2144(7) 0.4816(7) 0.66117(10) 0.044(3) Uani 1 1 d G U . . .
H57A H -0.261568 0.460143 0.669619 0.053 Uiso 1 1 calc R U . . .
C58A C -0.2039(7) 0.5577(7) 0.65105(11) 0.044(3) Uani 1 1 d G U . . .
H58A H -0.244013 0.588224 0.652577 0.053 Uiso 1 1 calc R U . . .
C59A C -0.1349(7) 0.5892(6) 0.63870(9) 0.032(2) Uani 1 1 d G U . . .
C60A C -0.1089(10) 0.6678(10) 0.62647(15) 0.030(2) Uani 1 1 d . U . . .
H60A H -0.061139 0.735368 0.630688 0.037 Uiso 1 1 calc R U . . .
H60B H -0.169887 0.667579 0.622581 0.037 Uiso 1 1 calc R U . . .
C61A C -0.0616(10) 0.6383(11) 0.61361(16) 0.038(3) Uani 1 1 d . U . . .
H61A H -0.012829 0.697425 0.607169 0.045 Uiso 1 1 calc R U . . .
O62A O -0.1394(7) 0.5588(7) 0.60377(11) 0.037(2) Uani 1 1 d . U . . .
C63A C -0.1834(11) 0.5910(10) 0.59426(18) 0.037(3) Uani 1 1 d . U . . .
O64A O -0.1599(9) 0.6776(8) 0.59186(13) 0.053(3) Uani 1 1 d . U . . .
N65A N -0.4184(6) 0.4622(6) 0.57023(10) 0.043(2) Uani 1 1 d G U . . .
C66A C -0.3260(6) 0.5338(5) 0.57642(11) 0.043(3) Uani 1 1 d G U . . .
H66A H -0.296520 0.602076 0.573203 0.051 Uiso 1 1 calc R U . . .
C67A C -0.2769(5) 0.5055(5) 0.58732(11) 0.036(2) Uani 1 1 d G U . . .
C68A C -0.3200(7) 0.4056(6) 0.59203(10) 0.039(3) Uani 1 1 d G U . . .
H68A H -0.286443 0.386251 0.599479 0.047 Uiso 1 1 calc R U . . .
C69A C -0.4124(7) 0.3340(5) 0.58583(12) 0.044(3) Uani 1 1 d G U . . .
H69A H -0.441891 0.265729 0.589052 0.052 Uiso 1 1 calc R U . . .
C70A C -0.4615(6) 0.3623(5) 0.57493(12) 0.051(3) Uani 1 1 d G U . . .
H70A H -0.524656 0.313378 0.570700 0.061 Uiso 1 1 calc R U . . .
N71A N 0.4717(18) 0.6314(15) 0.5705(3) 0.076(4) Uani 1 1 d . U . . .
O72A O 0.4284(15) 0.5718(15) 0.5607(2) 0.085(4) Uani 1 1 d . U . . .
O73A O 0.416(2) 0.6599(19) 0.5767(3) 0.117(7) Uani 1 1 d . U . . .
O74A O 0.560(2) 0.650(2) 0.5743(3) 0.117(6) Uani 1 1 d . U . . .
N76A N 0.6528(10) 0.5909(13) 0.52844(18) 0.081(4) Uani 1 1 d D U . . .
O77A O 0.6315(13) 0.6183(13) 0.54141(18) 0.077(3) Uani 1 1 d D U . . .
O78A O 0.7082(15) 0.6505(19) 0.5174(3) 0.110(6) Uani 1 1 d D U . . .
O79A O 0.6120(14) 0.4955(14) 0.5275(3) 0.104(6) Uani 1 1 d D U . . .
Zn1B Zn 0.3616(3) 0.2959(3) 0.42982(3) 0.0850(10) Uani 1 1 d . U . . .
C2B C 0.5440(6) 0.6420(6) 0.41713(8) 0.028(2) Uani 1 1 d G U . . .
H2B H 0.577387 0.626637 0.425196 0.034 Uiso 1 1 calc R U . . .
C3B C 0.5295(7) 0.7240(6) 0.41885(7) 0.043(3) Uani 1 1 d G U . . .
C4B C 0.4807(6) 0.7464(5) 0.40705(9) 0.028(2) Uani 1 1 d G U . . .
H4B H 0.470769 0.802448 0.408229 0.034 Uiso 1 1 calc R U . . .
C5B C 0.4462(6) 0.6870(6) 0.39353(8) 0.032(2) Uani 1 1 d G U . . .
C6B C 0.4607(7) 0.6050(5) 0.39180(8) 0.033(2) Uani 1 1 d G U . . .
H6B H 0.437196 0.564378 0.382560 0.040 Uiso 1 1 calc R U . . .
C7B C 0.5096(7) 0.5825(5) 0.40361(9) 0.032(2) Uani 1 1 d G U . . .
C8B C 0.5515(11) 0.7894(11) 0.43388(17) 0.039(3) Uani 1 1 d . U . . .
O9B O 0.5064(9) 0.8319(9) 0.43648(12) 0.046(2) Uani 1 1 d . U . . .
N10B N 0.6300(13) 0.8016(12) 0.44242(18) 0.058(3) Uani 1 1 d . U . . .
H10B H 0.665833 0.774936 0.439079 0.069 Uiso 1 1 calc R U . . .
C11B C 0.6593(15) 0.8623(16) 0.4582(2) 0.061(4) Uani 1 1 d . U . . .
H11B H 0.639636 0.915011 0.456895 0.074 Uiso 1 1 calc R U . . .
C12B C 0.7611(8) 0.9129(13) 0.46071(15) 0.068(4) Uani 1 1 d G U . . .
C13B C 0.8396(11) 0.9572(14) 0.44986(13) 0.077(5) Uani 1 1 d G U . . .
H13B H 0.825953 0.963147 0.439052 0.092 Uiso 1 1 calc R U . . .
C14B C 0.9381(9) 0.9929(15) 0.45482(19) 0.096(6) Uani 1 1 d G U . . .
H14B H 0.991718 1.023197 0.447408 0.115 Uiso 1 1 calc R U . . .
C15B C 0.9581(9) 0.9842(16) 0.4706(2) 0.099(6) Uani 1 1 d G U . . .
H15B H 1.025364 1.008611 0.474025 0.119 Uiso 1 1 calc R U . . .
C16B C 0.8796(12) 0.9399(15) 0.48148(15) 0.081(5) Uani 1 1 d G U . . .
H16B H 0.893246 0.933976 0.492286 0.097 Uiso 1 1 calc R U . . .
C17B C 0.7811(10) 0.9042(13) 0.47652(14) 0.068(4) Uani 1 1 d G U . . .
C18B C 0.6816(16) 0.8557(17) 0.4854(3) 0.062(4) Uani 1 1 d . U . . .
H18B H 0.670958 0.907398 0.490679 0.074 Uiso 1 1 calc R U . . .
H18C H 0.679688 0.808317 0.493580 0.074 Uiso 1 1 calc R U . . .
C19B C 0.6002(14) 0.7989(14) 0.4724(2) 0.055(3) Uani 1 1 d . U . . .
H19B H 0.535628 0.798211 0.474359 0.066 Uiso 1 1 calc R U . . .
O20B O 0.5882(10) 0.6940(10) 0.47117(15) 0.055(3) Uani 1 1 d . U . . .
C21B C 0.5043(14) 0.6312(13) 0.4641(2) 0.049(3) Uani 1 1 d . U . . .
O22B O 0.4313(9) 0.6397(10) 0.45818(16) 0.054(3) Uani 1 1 d . U . . .
N23B N 0.4484(9) 0.3841(8) 0.44755(12) 0.050(3) Uani 1 1 d G U . . .
C24B C 0.4415(10) 0.4691(8) 0.45092(14) 0.058(3) Uani 1 1 d G U . . .
H24B H 0.403521 0.487357 0.444198 0.070 Uiso 1 1 calc R U . . .
C25B C 0.4902(12) 0.5275(8) 0.46412(16) 0.066(4) Uani 1 1 d G U . . .
C26B C 0.5458(12) 0.5009(10) 0.47395(15) 0.078(5) Uani 1 1 d G U . . .
H26B H 0.579047 0.540766 0.482976 0.094 Uiso 1 1 calc R U . . .
C27B C 0.5526(12) 0.4159(10) 0.47059(16) 0.076(5) Uani 1 1 d G U . . .
H27B H 0.590605 0.397651 0.477312 0.091 Uiso 1 1 calc R U . . .
C28B C 0.5039(11) 0.3575(9) 0.45739(16) 0.071(4) Uani 1 1 d G U . . .
H28B H 0.508622 0.299387 0.455090 0.085 Uiso 1 1 calc R U . . .
C29B C 0.3885(12) 0.7043(12) 0.38078(18) 0.041(3) Uani 1 1 d . U . . .
O30B O 0.3284(10) 0.6359(8) 0.37245(15) 0.053(3) Uani 1 1 d . U . . .
N31B N 0.4051(9) 0.7991(9) 0.37946(13) 0.032(2) Uani 1 1 d . U . . .
H31B H 0.448697 0.846141 0.385819 0.039 Uiso 1 1 calc R U . . .
C32B C 0.3529(11) 0.8244(9) 0.36786(16) 0.035(2) Uani 1 1 d . U . . .
H32B H 0.307111 0.763396 0.361503 0.041 Uiso 1 1 calc R U . . .
C33B C 0.4189(6) 0.9075(5) 0.35713(9) 0.028(2) Uani 1 1 d G U . . .
C34B C 0.5125(6) 0.9334(6) 0.35085(11) 0.043(3) Uani 1 1 d G U . . .
H34B H 0.544472 0.896395 0.353744 0.051 Uiso 1 1 calc R U . . .
C35B C 0.5594(5) 1.0136(6) 0.34034(12) 0.037(3) Uani 1 1 d G U . . .
H35B H 0.623325 1.031266 0.336043 0.045 Uiso 1 1 calc R U . . .
C36B C 0.5126(7) 1.0678(6) 0.33610(11) 0.042(3) Uani 1 1 d G U . . .
H36B H 0.544600 1.122508 0.328918 0.050 Uiso 1 1 calc R U . . .
C37B C 0.4190(7) 1.0418(6) 0.34239(11) 0.040(3) Uani 1 1 d G U . . .
H37B H 0.387021 1.078880 0.339495 0.048 Uiso 1 1 calc R U . . .
C38B C 0.3721(5) 0.9617(6) 0.35290(10) 0.031(2) Uani 1 1 d G U . . .
C39B C 0.2785(13) 0.9260(12) 0.36104(19) 0.043(3) Uani 1 1 d . U . . .
H39C H 0.221572 0.878731 0.354301 0.052 Uiso 1 1 calc R U . . .
H39D H 0.268472 0.982675 0.364062 0.052 Uiso 1 1 calc R U . . .
C40B C 0.2874(13) 0.8711(12) 0.37618(18) 0.044(3) Uani 1 1 d . U . . .
H40B H 0.221189 0.819111 0.380645 0.053 Uiso 1 1 calc R U . . .
O41B O 0.3554(10) 0.9412(8) 0.38772(13) 0.047(2) Uani 1 1 d . U . . .
C42B C 0.3121(14) 0.9839(11) 0.3961(2) 0.060(3) Uani 1 1 d D U . . .
O43B O 0.2270(14) 0.9581(11) 0.39583(19) 0.078(4) Uani 1 1 d . U . . .
N44B N 0.4251(9) 1.2148(8) 0.42127(12) 0.058(3) Uani 1 1 d G U . . .
C45B C 0.5278(8) 1.2498(7) 0.42033(15) 0.075(4) Uani 1 1 d G U . . .
H45B H 0.574026 1.310388 0.425551 0.090 Uiso 1 1 calc R U . . .
C46B C 0.5628(7) 1.1962(9) 0.41175(17) 0.063(4) Uani 1 1 d G U . . .
H46B H 0.632971 1.220167 0.411102 0.075 Uiso 1 1 calc R U . . .
C47B C 0.4951(9) 1.1076(8) 0.40411(14) 0.056(3) Uani 1 1 d G U . . .
H47B H 0.519058 1.070953 0.398243 0.068 Uiso 1 1 calc R U . . .
C48B C 0.3924(9) 1.0725(7) 0.40505(14) 0.059(3) Uani 1 1 d DG U . . .
C49B C 0.3574(7) 1.1261(8) 0.41364(15) 0.063(4) Uani 1 1 d G U . . .
H49B H 0.287251 1.102179 0.414281 0.076 Uiso 1 1 calc R U . . .
C50B C 0.5348(12) 0.5005(11) 0.40267(18) 0.041(3) Uani 1 1 d . U . . .
O51B O 0.5278(11) 0.4436(8) 0.41371(13) 0.052(3) Uani 1 1 d . U . . .
N52B N 0.5512(8) 0.4803(9) 0.38796(14) 0.034(2) Uani 1 1 d . U . . .
H52B H 0.537824 0.508592 0.379974 0.041 Uiso 1 1 calc R U . . .
C53B C 0.5897(11) 0.4146(11) 0.38462(16) 0.034(2) Uani 1 1 d . U . . .
H53B H 0.619496 0.409081 0.394847 0.040 Uiso 1 1 calc R U . . .
C54B C 0.6681(7) 0.4381(7) 0.37268(12) 0.041(3) Uani 1 1 d G U . . .
C55B C 0.7472(8) 0.5307(6) 0.36789(13) 0.051(3) Uani 1 1 d G U . . .
H55B H 0.755154 0.590965 0.372418 0.061 Uiso 1 1 calc R U . . .
C56B C 0.8147(7) 0.5352(7) 0.35649(13) 0.056(4) Uani 1 1 d G U . . .
H56B H 0.868773 0.598532 0.353222 0.068 Uiso 1 1 calc R U . . .
C57B C 0.8031(7) 0.4471(8) 0.34987(13) 0.062(4) Uani 1 1 d G U . . .
H57B H 0.849217 0.450189 0.342078 0.074 Uiso 1 1 calc R U . . .
C58B C 0.7240(8) 0.3545(7) 0.35465(13) 0.049(3) Uani 1 1 d G U . . .
H58B H 0.716040 0.294277 0.350129 0.059 Uiso 1 1 calc R U . . .
C59B C 0.6565(7) 0.3500(6) 0.36606(13) 0.047(3) Uani 1 1 d G U . . .
C60B C 0.5623(14) 0.2596(15) 0.3727(2) 0.053(3) Uani 1 1 d . U . . .
H60C H 0.523307 0.212029 0.364143 0.064 Uiso 1 1 calc R U . . .
H60D H 0.580816 0.223823 0.380622 0.064 Uiso 1 1 calc R U . . .
C61B C 0.5032(13) 0.2984(12) 0.3802(2) 0.046(3) Uani 1 1 d . U . . .
H61B H 0.462133 0.258002 0.389444 0.056 Uiso 1 1 calc R U . . .
O62B O 0.4459(9) 0.3161(8) 0.36805(14) 0.045(2) Uani 1 1 d . U . . .
C63B C 0.3575(12) 0.2338(12) 0.36428(17) 0.046(3) Uani 1 1 d D U . . .
O64B O 0.3209(12) 0.1515(10) 0.37116(14) 0.063(3) Uani 1 1 d . U . . .
N65B N 0.2871(7) 0.3591(5) 0.33154(10) 0.047(3) Uani 1 1 d G U . . .
C66B C 0.3394(6) 0.3478(5) 0.34408(10) 0.038(3) Uani 1 1 d G U . . .
H66B H 0.400636 0.403702 0.347624 0.046 Uiso 1 1 calc R U . . .
C67B C 0.3021(7) 0.2549(6) 0.35143(10) 0.037(3) Uani 1 1 d DG U . . .
C68B C 0.2124(7) 0.1731(5) 0.34624(12) 0.046(3) Uani 1 1 d G U . . .
H68B H 0.186917 0.109598 0.351266 0.055 Uiso 1 1 calc R U . . .
C69B C 0.1601(7) 0.1844(6) 0.33370(13) 0.054(4) Uani 1 1 d G U . . .
H69B H 0.098863 0.128545 0.330159 0.065 Uiso 1 1 calc R U . . .
C70B C 0.1974(7) 0.2774(7) 0.32635(11) 0.058(4) Uani 1 1 d G U . . .
H70B H 0.161696 0.285071 0.317785 0.070 Uiso 1 1 calc R U . . .
N71B N 0.2770(15) 0.3466(15) 0.4078(3) 0.073(4) Uani 1 1 d . U . . .
O72B O 0.2962(14) 0.3860(13) 0.4210(2) 0.080(4) Uani 1 1 d . U . . .
O73B O 0.2461(13) 0.3902(12) 0.3987(2) 0.075(4) Uani 1 1 d . U . . .
O74B O 0.3029(14) 0.2846(13) 0.4038(2) 0.080(4) Uani 1 1 d . U . . .
N76B N 0.2432(13) 0.1385(15) 0.4503(2) 0.080(4) Uani 1 1 d D U . . .
O77B O 0.2264(15) 0.1843(14) 0.4392(2) 0.082(4) Uani 1 1 d D U . . .
O78B O 0.1646(15) 0.093(2) 0.4591(3) 0.119(7) Uani 1 1 d D U . . .
O79B O 0.3318(14) 0.1660(16) 0.4541(3) 0.097(5) Uani 1 1 d D U . . .
Zn1C Zn 0.65495(17) 0.2029(2) 0.49705(3) 0.0709(7) Uani 1 1 d D U . . .
N2C N 0.7699(14) 0.1611(15) 0.4787(2) 0.067(3) Uani 1 1 d . U . . .
O3C O 0.7692(13) 0.2407(13) 0.4813(2) 0.077(3) Uani 1 1 d . U . . .
O4C O 0.8254(13) 0.1579(11) 0.46920(17) 0.069(3) Uani 1 1 d . U . . .
O5C O 0.6973(15) 0.0885(14) 0.4838(2) 0.086(4) Uani 1 1 d . U . . .
N6C N 0.6603(8) 0.1023(8) 0.52128(12) 0.053(3) Uani 1 1 d D U . . .
O7C O 0.5815(8) 0.0807(9) 0.51373(15) 0.066(3) Uani 1 1 d D U . . .
O8C O 0.6537(10) 0.0458(10) 0.53249(15) 0.060(3) Uani 1 1 d D U . . .
O9C O 0.7368(9) 0.1805(11) 0.51630(16) 0.078(4) Uani 1 1 d D U . . .
O11C O 0.5356(11) 0.1729(12) 0.48419(16) 0.068(3) Uani 1 1 d . U . . .
O12C O 0.6717(14) 0.3225(11) 0.50710(17) 0.073(4) Uani 1 1 d . U . . .

loop_
_atom_site_aniso_label
_atom_site_aniso_U_11
_atom_site_aniso_U_22
_atom_site_aniso_U_33
_atom_site_aniso_U_23
_atom_site_aniso_U_13
_atom_site_aniso_U_12
Zn1A 0.0604(12) 0.0701(13) 0.0737(14) -0.0028(11) -0.0114(11) 0.0473(11)
C2A 0.042(5) 0.064(6) 0.022(5) -0.015(5) -0.006(4) 0.028(5)
C3A 0.044(5) 0.056(6) 0.026(5) -0.013(5) -0.011(4) 0.029(5)
C4A 0.023(5) 0.050(6) 0.026(5) -0.011(5) -0.005(4) 0.016(4)
C5A 0.018(4) 0.039(5) 0.025(5) 0.000(4) -0.004(4) 0.013(4)
C6A 0.033(5) 0.040(5) 0.038(6) -0.011(5) 0.000(4) 0.021(4)
C7A 0.037(5) 0.057(6) 0.039(5) -0.009(5) -0.020(4) 0.034(4)
C8A 0.038(5) 0.049(6) 0.027(5) -0.019(5) -0.018(4) 0.023(5)
O9A 0.034(5) 0.062(6) 0.045(5) -0.001(5) 0.005(4) 0.038(5)
N10A 0.054(6) 0.052(5) 0.035(5) -0.018(4) -0.024(4) 0.029(5)
C11A 0.061(6) 0.066(6) 0.056(6) -0.026(5) -0.017(5) 0.045(5)
C12A 0.080(7) 0.081(7) 0.073(7) -0.015(6) -0.024(6) 0.041(6)
C13A 0.090(9) 0.099(9) 0.092(9) -0.024(8) -0.017(8) 0.033(7)
C14A 0.104(9) 0.110(9) 0.108(9) -0.015(8) -0.021(8) 0.036(8)
C15A 0.099(9) 0.100(9) 0.107(9) -0.018(8) -0.021(8) 0.041(7)
C16A 0.086(8) 0.091(8) 0.095(9) -0.025(7) -0.024(7) 0.043(7)
C17A 0.076(7) 0.080(7) 0.084(7) -0.032(6) -0.018(6) 0.044(6)
C18A 0.066(7) 0.076(7) 0.067(7) -0.045(6) -0.003(6) 0.035(6)
C19A 0.055(6) 0.074(6) 0.060(6) -0.020(6) -0.015(5) 0.044(5)
O20A 0.060(5) 0.073(6) 0.062(6) -0.020(5) -0.001(5) 0.046(5)
C21A 0.055(6) 0.063(6) 0.055(6) -0.017(5) -0.003(5) 0.045(5)
O22A 0.053(6) 0.065(7) 0.095(9) -0.024(7) -0.004(6) 0.050(6)
N23A 0.054(5) 0.063(6) 0.076(6) -0.007(5) -0.003(5) 0.037(5)
C24A 0.049(6) 0.059(6) 0.066(7) -0.014(6) -0.011(5) 0.041(5)
C25A 0.048(6) 0.062(6) 0.052(6) -0.009(5) -0.004(5) 0.041(5)
C26A 0.055(6) 0.076(7) 0.070(7) -0.023(6) 0.009(6) 0.046(6)
C27A 0.054(7) 0.075(7) 0.071(8) -0.007(6) -0.008(6) 0.037(6)
C28A 0.044(6) 0.076(7) 0.067(7) 0.003(6) -0.009(6) 0.034(5)
C29A 0.046(6) 0.070(7) 0.042(6) -0.011(6) -0.014(5) 0.033(5)
O30A 0.046(5) 0.077(7) 0.043(6) -0.022(5) -0.005(4) 0.048(6)
N31A 0.051(6) 0.072(6) 0.034(5) -0.009(5) -0.013(5) 0.036(5)
C32A 0.036(5) 0.056(6) 0.038(5) -0.012(5) -0.001(4) 0.029(4)
C33A 0.052(6) 0.056(6) 0.051(6) -0.011(5) 0.003(5) 0.032(5)
C34A 0.070(7) 0.054(7) 0.071(8) 0.000(6) 0.012(7) 0.025(6)
C35A 0.072(7) 0.059(7) 0.080(8) 0.001(6) 0.015(7) 0.037(6)
C36A 0.069(7) 0.061(7) 0.061(7) 0.014(6) 0.005(6) 0.031(6)
C37A 0.044(6) 0.071(7) 0.050(6) 0.005(6) -0.011(5) 0.035(5)
C38A 0.053(6) 0.050(5) 0.042(6) 0.000(5) -0.007(5) 0.036(5)
C39A 0.062(7) 0.040(5) 0.045(6) -0.001(5) -0.004(5) 0.027(5)
C40A 0.052(6) 0.042(5) 0.043(5) 0.001(5) -0.006(5) 0.027(5)
O41A 0.053(5) 0.049(5) 0.062(6) -0.004(4) -0.007(5) 0.029(4)
C42A 0.064(7) 0.043(6) 0.062(7) -0.002(5) -0.010(6) 0.025(5)
O43A 0.071(8) 0.042(6) 0.077(8) 0.003(6) 0.000(7) 0.013(6)
N44A 0.067(6) 0.060(6) 0.069(7) 0.010(5) -0.002(6) 0.042(5)
C45A 0.070(7) 0.069(7) 0.067(7) 0.005(6) -0.004(6) 0.037(6)
C46A 0.062(6) 0.054(6) 0.056(6) 0.004(5) -0.011(5) 0.030(5)
C47A 0.059(7) 0.055(7) 0.063(7) -0.017(6) 0.000(6) 0.027(6)
C48A 0.071(7) 0.064(7) 0.083(8) -0.008(7) 0.004(7) 0.032(6)
C49A 0.085(8) 0.072(8) 0.086(8) 0.001(7) 0.004(7) 0.039(6)
C50A 0.018(4) 0.037(5) 0.029(5) -0.004(4) -0.008(4) 0.005(4)
O51A 0.024(4) 0.057(6) 0.036(5) -0.022(4) -0.016(4) 0.016(4)
N52A 0.029(4) 0.025(4) 0.027(4) -0.003(4) -0.005(4) 0.009(3)
C53A 0.024(4) 0.037(5) 0.034(5) -0.014(4) -0.006(4) 0.020(4)
C54A 0.034(5) 0.046(5) 0.030(5) -0.010(4) -0.011(4) 0.021(4)
C55A 0.037(5) 0.050(6) 0.028(5) -0.009(5) 0.002(4) 0.028(5)
C56A 0.040(5) 0.049(6) 0.041(6) -0.008(5) 0.012(5) 0.024(5)
C57A 0.040(5) 0.055(6) 0.042(6) 0.004(5) 0.013(5) 0.028(5)
C58A 0.039(5) 0.061(6) 0.029(5) -0.010(5) 0.000(5) 0.021(5)
C59A 0.035(5) 0.041(5) 0.025(5) -0.005(4) -0.012(4) 0.022(4)
C60A 0.035(5) 0.039(5) 0.031(5) -0.010(4) -0.004(4) 0.029(4)
C61A 0.026(5) 0.040(5) 0.029(5) -0.013(4) 0.004(4) 0.003(4)
O62A 0.026(4) 0.036(4) 0.030(4) -0.006(3) -0.009(3) 0.003(3)
C63A 0.040(5) 0.029(5) 0.042(6) -0.003(5) -0.005(5) 0.017(4)
O64A 0.050(6) 0.041(6) 0.039(6) 0.007(4) 0.000(5) 0.001(5)
N65A 0.050(5) 0.040(5) 0.054(6) -0.022(5) -0.014(5) 0.034(4)
C66A 0.044(6) 0.046(6) 0.046(6) 0.001(5) -0.007(5) 0.028(5)
C67A 0.037(5) 0.043(5) 0.041(5) -0.006(4) -0.003(4) 0.030(4)
C68A 0.046(6) 0.034(5) 0.042(6) -0.002(5) 0.001(5) 0.023(4)
C69A 0.051(6) 0.031(5) 0.050(6) -0.012(5) -0.008(5) 0.021(5)
C70A 0.042(6) 0.054(6) 0.057(7) -0.015(6) -0.003(5) 0.025(5)
N71A 0.094(8) 0.068(7) 0.095(9) -0.009(6) 0.000(7) 0.062(6)
O72A 0.086(8) 0.085(8) 0.097(8) 0.003(7) 0.010(7) 0.053(6)
O73A 0.128(13) 0.105(12) 0.104(11) -0.008(10) 0.024(10) 0.048(10)
O74A 0.143(14) 0.117(13) 0.112(12) -0.041(11) -0.037(11) 0.080(11)
N76A 0.070(6) 0.085(6) 0.088(7) -0.002(5) 0.007(5) 0.039(5)
O77A 0.072(5) 0.082(6) 0.079(6) 0.006(5) -0.015(5) 0.039(4)
O78A 0.089(9) 0.135(12) 0.106(10) 0.002(9) -0.005(8) 0.056(9)
O79A 0.086(9) 0.118(11) 0.140(11) -0.001(9) 0.012(8) 0.075(8)
Zn1B 0.149(3) 0.0965(19) 0.0546(13) -0.0266(13) -0.0324(15) 0.095(2)
C2B 0.037(5) 0.023(4) 0.026(5) 0.002(4) -0.001(4) 0.016(4)
C3B 0.041(5) 0.034(5) 0.036(5) -0.001(4) 0.005(5) 0.006(4)
C4B 0.033(5) 0.026(4) 0.018(5) -0.008(4) 0.011(4) 0.010(4)
C5B 0.040(5) 0.025(4) 0.034(5) -0.002(4) 0.000(4) 0.019(4)
C6B 0.038(5) 0.028(5) 0.028(5) -0.005(4) -0.006(4) 0.012(4)
C7B 0.037(5) 0.027(4) 0.034(5) -0.007(4) -0.012(4) 0.018(4)
C8B 0.043(5) 0.033(5) 0.033(5) -0.004(4) 0.009(5) 0.014(5)
O9B 0.061(6) 0.049(6) 0.029(5) 0.009(4) 0.002(4) 0.029(5)
N10B 0.062(6) 0.057(6) 0.044(6) -0.012(5) 0.007(5) 0.021(5)
C11B 0.058(6) 0.065(6) 0.057(6) -0.017(6) 0.005(5) 0.027(5)
C12B 0.071(7) 0.073(7) 0.055(6) -0.019(6) -0.009(6) 0.033(6)
C13B 0.065(7) 0.079(8) 0.085(8) -0.008(7) -0.006(7) 0.034(6)
C14B 0.071(8) 0.103(9) 0.098(9) -0.006(8) -0.016(7) 0.033(7)
C15B 0.079(8) 0.108(9) 0.092(9) -0.013(8) -0.015(8) 0.034(7)
C16B 0.079(8) 0.085(8) 0.078(8) -0.007(7) -0.017(7) 0.040(7)
C17B 0.069(7) 0.078(7) 0.062(7) -0.011(6) -0.012(6) 0.040(6)
C18B 0.065(7) 0.073(7) 0.062(7) -0.005(6) -0.008(6) 0.046(6)
C19B 0.057(6) 0.057(6) 0.058(6) -0.017(5) 0.007(5) 0.033(5)
O20B 0.057(5) 0.063(6) 0.047(5) -0.008(5) 0.000(4) 0.032(5)
C21B 0.060(6) 0.049(6) 0.059(6) -0.005(5) 0.005(5) 0.042(5)
O22B 0.041(5) 0.066(7) 0.068(7) 0.014(6) 0.022(5) 0.036(5)
N23B 0.059(6) 0.047(5) 0.069(6) -0.004(5) 0.003(5) 0.046(5)
C24B 0.065(7) 0.052(6) 0.070(7) 0.002(6) -0.002(6) 0.040(5)
C25B 0.082(7) 0.052(6) 0.071(7) 0.001(6) -0.002(6) 0.038(5)
C26B 0.087(8) 0.065(7) 0.071(8) -0.008(7) -0.014(7) 0.029(6)
C27B 0.082(8) 0.064(7) 0.079(8) -0.012(7) -0.014(7) 0.035(6)
C28B 0.078(8) 0.062(7) 0.075(8) 0.001(6) -0.023(7) 0.036(6)
C29B 0.047(6) 0.038(5) 0.035(5) -0.007(5) -0.001(5) 0.017(5)
O30B 0.065(7) 0.036(5) 0.068(7) -0.016(5) -0.022(6) 0.033(5)
N31B 0.041(5) 0.042(5) 0.030(5) -0.004(4) -0.008(4) 0.033(4)
C32B 0.050(5) 0.022(4) 0.035(5) -0.003(4) -0.001(5) 0.022(4)
C33B 0.044(5) 0.017(4) 0.030(5) -0.001(4) -0.001(4) 0.020(4)
C34B 0.040(6) 0.036(5) 0.044(6) 0.005(5) -0.004(5) 0.013(5)
C35B 0.041(5) 0.025(5) 0.045(6) 0.006(4) 0.012(5) 0.016(4)
C36B 0.049(6) 0.024(5) 0.045(6) 0.012(4) 0.019(5) 0.012(4)
C37B 0.047(6) 0.029(5) 0.041(6) 0.005(5) 0.007(5) 0.017(4)
C38B 0.041(5) 0.029(4) 0.031(5) 0.001(4) 0.003(4) 0.023(4)
C39B 0.051(6) 0.041(6) 0.048(6) 0.000(5) 0.002(5) 0.030(5)
C40B 0.060(6) 0.037(5) 0.039(5) 0.003(4) -0.003(5) 0.026(5)
O41B 0.078(6) 0.044(4) 0.036(4) -0.002(4) -0.003(4) 0.044(4)
C42B 0.086(7) 0.046(6) 0.066(7) 0.006(5) 0.011(6) 0.045(5)
O43B 0.108(10) 0.064(7) 0.077(8) 0.016(6) 0.062(8) 0.054(7)
N44B 0.095(7) 0.046(5) 0.051(6) 0.010(5) -0.002(6) 0.048(5)
C45B 0.094(8) 0.061(7) 0.067(7) -0.007(6) -0.012(7) 0.037(6)
C46B 0.084(8) 0.061(7) 0.061(7) -0.008(6) -0.007(6) 0.050(6)
C47B 0.077(7) 0.056(6) 0.050(7) -0.006(5) 0.008(6) 0.043(6)
C48B 0.092(7) 0.044(6) 0.044(6) 0.004(5) 0.001(6) 0.035(5)
C49B 0.089(8) 0.053(6) 0.046(7) -0.008(6) 0.008(6) 0.034(6)
C50B 0.050(6) 0.036(5) 0.045(6) 0.000(5) 0.003(5) 0.027(5)
O51B 0.074(7) 0.037(5) 0.043(6) 0.007(4) 0.008(5) 0.027(5)
N52B 0.036(4) 0.043(5) 0.038(5) 0.001(4) -0.010(4) 0.030(4)
C53B 0.050(5) 0.042(5) 0.029(5) -0.008(4) 0.000(4) 0.038(4)
C54B 0.049(5) 0.044(5) 0.036(5) -0.013(5) 0.007(5) 0.029(4)
C55B 0.041(6) 0.052(6) 0.050(6) -0.006(6) -0.012(5) 0.016(5)
C56B 0.046(6) 0.054(7) 0.047(6) 0.000(6) -0.016(5) 0.009(5)
C57B 0.046(6) 0.060(7) 0.057(7) -0.007(6) 0.005(6) 0.010(5)
C58B 0.047(6) 0.059(6) 0.039(6) -0.013(5) 0.000(5) 0.025(5)
C59B 0.051(6) 0.055(6) 0.042(6) -0.004(5) 0.011(5) 0.032(5)
C60B 0.055(6) 0.059(7) 0.041(6) -0.009(5) 0.005(5) 0.025(5)
C61B 0.053(6) 0.048(5) 0.042(6) -0.003(5) 0.000(5) 0.027(5)
O62B 0.047(5) 0.040(4) 0.048(5) 0.001(4) 0.003(4) 0.022(4)
C63B 0.048(6) 0.040(5) 0.048(6) 0.005(5) 0.001(5) 0.022(5)
O64B 0.083(8) 0.054(7) 0.034(6) 0.002(5) -0.005(6) 0.019(6)
N65B 0.046(5) 0.044(5) 0.040(5) -0.006(5) 0.008(5) 0.013(4)
C66B 0.040(6) 0.027(5) 0.044(6) 0.003(5) 0.016(5) 0.014(4)
C67B 0.037(5) 0.030(5) 0.048(6) 0.002(4) 0.008(5) 0.020(4)
C68B 0.049(6) 0.038(5) 0.049(6) 0.006(5) -0.007(5) 0.020(5)
C69B 0.052(6) 0.052(6) 0.050(6) -0.014(6) -0.009(6) 0.019(5)
C70B 0.045(6) 0.065(7) 0.056(7) -0.004(6) 0.002(6) 0.021(5)
N71B 0.073(7) 0.072(7) 0.091(8) 0.017(6) -0.009(6) 0.048(6)
O72B 0.086(8) 0.073(7) 0.089(8) 0.015(6) -0.004(7) 0.047(6)
O73B 0.103(9) 0.075(8) 0.092(9) -0.015(7) -0.041(8) 0.078(8)
O74B 0.089(8) 0.076(7) 0.094(8) 0.027(6) -0.007(6) 0.056(6)
N76B 0.082(6) 0.083(6) 0.085(7) -0.004(5) 0.010(5) 0.048(5)
O77B 0.091(6) 0.083(6) 0.077(6) 0.005(5) -0.013(5) 0.047(5)
O78B 0.094(10) 0.137(12) 0.128(11) 0.026(10) 0.000(9) 0.059(9)
O79B 0.109(10) 0.101(9) 0.104(10) -0.017(8) -0.012(8) 0.070(8)
Zn1C 0.0507(11) 0.110(2) 0.0366(9) -0.0149(11) -0.0067(9) 0.0290(12)
N2C 0.067(6) 0.073(6) 0.070(7) 0.010(5) 0.015(5) 0.041(5)
O3C 0.079(7) 0.078(6) 0.080(7) 0.004(6) 0.014(6) 0.043(6)
O4C 0.093(9) 0.063(7) 0.063(7) 0.012(6) 0.021(6) 0.047(7)
O5C 0.085(7) 0.075(7) 0.089(7) 0.012(6) 0.019(6) 0.034(6)
N6C 0.046(5) 0.060(6) 0.051(5) -0.012(4) -0.013(4) 0.025(4)
O7C 0.044(5) 0.070(6) 0.073(6) 0.000(5) -0.013(5) 0.022(5)
O8C 0.046(6) 0.070(7) 0.064(7) 0.001(5) -0.003(5) 0.028(6)
O9C 0.059(6) 0.075(7) 0.074(7) -0.002(6) -0.015(5) 0.015(5)
O11C 0.065(7) 0.077(7) 0.048(6) -0.015(5) 0.004(5) 0.024(6)
O12C 0.100(9) 0.061(6) 0.054(6) -0.029(5) -0.024(6) 0.036(6)

loop_
_atom_type_symbol
_atom_type_description
_atom_type_scat_dispersion_real
_atom_type_scat_dispersion_imag
_atom_type_scat_source
C C 0.0033 0.0016 'International Tables Vol C Tables 4.2.6.8 and 6.1.1.4'
H H 0.0000 0.0000 'International Tables Vol C Tables 4.2.6.8 and 6.1.1.4'
N N 0.0061 0.0033 'International Tables Vol C Tables 4.2.6.8 and 6.1.1.4'
O O 0.0106 0.0060 'International Tables Vol C Tables 4.2.6.8 and 6.1.1.4'
Zn Zn 0.2839 1.4301 'International Tables Vol C Tables 4.2.6.8 and 6.1.1.4'

loop_
_geom_angle_atom_site_label_1
_geom_angle_atom_site_label_2
_geom_angle_atom_site_label_3
_geom_angle
_geom_angle_site_symmetry_1
_geom_angle_site_symmetry_3
_geom_angle_publ_flag
N23A Zn1A O77A 119.2(6) . . ?
N23A Zn1A O72A 97.3(7) . . ?
O77A Zn1A O72A 107.3(7) . . ?
N23A Zn1A N65A 107.4(4) . 1_655 ?
O77A Zn1A N65A 105.1(5) . 1_655 ?
O72A Zn1A N65A 121.4(6) . 1_655 ?
C3A C2A C7A 120.0 . . ?
C3A C2A H2A 120.0 . . ?
C7A C2A H2A 120.0 . . ?
C2A C3A C4A 120.0 . . ?
C2A C3A C8A 125.3(7) . . ?
C4A C3A C8A 114.7(7) . . ?
C5A C4A C3A 120.0 . . ?
C5A C4A H4A 120.0 . . ?
C3A C4A H4A 120.0 . . ?
C4A C5A C6A 120.0 . . ?
C4A C5A C50A 120.0(7) . . ?
C6A C5A C50A 119.7(7) . . ?
C5A C6A C7A 120.0 . . ?
C5A C6A H6A 120.0 . . ?
C7A C6A H6A 120.0 . . ?
C2A C7A C6A 120.0 . . ?
C2A C7A C29A 115.7(8) . . ?
C6A C7A C29A 124.3(8) . . ?
O9A C8A N10A 123.0(12) . . ?
O9A C8A C3A 122.9(12) . . ?
N10A C8A C3A 113.8(11) . . ?
C11A N10A C8A 123.3(13) . . ?
C11A N10A H10A 118.4 . . ?
C8A N10A H10A 118.4 . . ?
N10A C11A C12A 117.2(17) . . ?
N10A C11A C19A 115.1(17) . . ?
C12A C11A C19A 102.7(14) . . ?
N10A C11A H11A 107.1 . . ?
C12A C11A H11A 107.1 . . ?
C19A C11A H11A 107.1 . . ?
C13A C12A C17A 120.0 . . ?
C13A C12A C11A 126.3(13) . . ?
C17A C12A C11A 113.3(13) . . ?
C14A C13A C12A 120.0 . . ?
C14A C13A H13A 120.0 . . ?
C12A C13A H13A 120.0 . . ?
C13A C14A C15A 120.0 . . ?
C13A C14A H14A 120.0 . . ?
C15A C14A H14A 120.0 . . ?
C16A C15A C14A 120.0 . . ?
C16A C15A H15A 120.0 . . ?
C14A C15A H15A 120.0 . . ?
C15A C16A C17A 120.0 . . ?
C15A C16A H16A 120.0 . . ?
C17A C16A H16A 120.0 . . ?
C16A C17A C12A 120.0 . . ?
C16A C17A C18A 129.3(12) . . ?
C12A C17A C18A 110.7(12) . . ?
C17A C18A C19A 103.2(16) . . ?
C17A C18A H18A 111.1 . . ?
C19A C18A H18A 111.1 . . ?
C17A C18A H18D 111.1 . . ?
C19A C18A H18D 111.1 . . ?
H18A C18A H18D 109.1 . . ?
O20A C19A C18A 102.9(15) . . ?
O20A C19A C11A 106.7(15) . . ?
C18A C19A C11A 104.9(18) . . ?
O20A C19A H19A 113.8 . . ?
C18A C19A H19A 113.8 . . ?
C11A C19A H19A 113.8 . . ?
C21A O20A C19A 115.6(14) . . ?
O22A C21A O20A 123.3(16) . . ?
O22A C21A C25A 124.7(17) . . ?
O20A C21A C25A 112.0(13) . . ?
C24A N23A C28A 120.0 . . ?
C24A N23A Zn1A 116.5(5) . . ?
C28A N23A Zn1A 123.0(5) . . ?
N23A C24A C25A 120.0 . . ?
N23A C24A H24A 120.0 . . ?
C25A C24A H24A 120.0 . . ?
C26A C25A C24A 120.0 . . ?
C26A C25A C21A 121.5(9) . . ?
C24A C25A C21A 118.5(9) . . ?
C25A C26A C27A 120.0 . . ?
C25A C26A H26A 120.0 . . ?
C27A C26A H26A 120.0 . . ?
C28A C27A C26A 120.0 . . ?
C28A C27A H27A 120.0 . . ?
C26A C27A H27A 120.0 . . ?
C27A C28A N23A 120.0 . . ?
C27A C28A H28A 120.0 . . ?
N23A C28A H28A 120.0 . . ?
O30A C29A N31A 131.8(16) . . ?
O30A C29A C7A 116.5(14) . . ?
N31A C29A C7A 111.5(14) . . ?
C29A N31A C32A 115.9(14) . . ?
C29A N31A H31A 122.1 . . ?
C32A N31A H31A 122.1 . . ?
C33A C32A N31A 115.6(13) . . ?
C33A C32A C40A 103.3(13) . . ?
N31A C32A C40A 117.1(14) . . ?
C33A C32A H32A 106.7 . . ?
N31A C32A H32A 106.7 . . ?
C40A C32A H32A 106.7 . . ?
C34A C33A C38A 113.1(17) . . ?
C34A C33A C32A 135.5(17) . . ?
C38A C33A C32A 111.3(14) . . ?
C33A C34A C35A 124(2) . . ?
C33A C34A H34A 118.1 . . ?
C35A C34A H34A 118.1 . . ?
C36A C35A C34A 118(2) . . ?
C36A C35A H35A 121.2 . . ?
C34A C35A H35A 121.2 . . ?
C35A C36A C37A 124.9(19) . . ?
C35A C36A H36A 117.5 . . ?
C37A C36A H36A 117.5 . . ?
C36A C37A C38A 113.1(15) . . ?
C36A C37A H37A 123.5 . . ?
C38A C37A H37A 123.5 . . ?
C33A C38A C37A 127.4(16) . . ?
C33A C38A C39A 109.2(14) . . ?
C37A C38A C39A 123.3(16) . . ?
C38A C39A C40A 103.3(14) . . ?
C38A C39A H39A 111.1 . . ?
C40A C39A H39A 111.1 . . ?
C38A C39A H39B 111.1 . . ?
C40A C39A H39B 111.1 . . ?
H39A C39A H39B 109.1 . . ?
C32A C40A O41A 109.5(13) . . ?
C32A C40A C39A 106.6(14) . . ?
O41A C40A C39A 104.7(12) . . ?
C32A C40A H40A 111.9 . . ?
O41A C40A H40A 111.9 . . ?
C39A C40A H40A 111.9 . . ?
C42A O41A C40A 119.8(15) . . ?
O43A C42A O41A 120.6(18) . . ?
O43A C42A C46A 121.1(18) . . ?
O41A C42A C46A 118.3(18) . . ?
C45A N44A C49A 120.0 . . ?
C46A C45A N44A 120.0 . . ?
C46A C45A H45A 120.0 . . ?
N44A C45A H45A 120.0 . . ?
C45A C46A C47A 120.0 . . ?
C45A C46A C42A 118.0(12) . . ?
C47A C46A C42A 121.8(12) . . ?
C48A C47A C46A 120.0 . . ?
C48A C47A H47A 120.0 . . ?
C46A C47A H47A 120.0 . . ?
C47A C48A C49A 120.00(6) . . ?
C47A C48A H48A 120.0 . . ?
C49A C48A H48A 120.0 . . ?
C48A C49A N44A 120.0 . . ?
C48A C49A H49A 120.0 . . ?
N44A C49A H49A 120.0 . . ?
O51A C50A N52A 119.7(13) . . ?
O51A C50A C5A 120.8(11) . . ?
N52A C50A C5A 119.3(10) . . ?
C50A N52A C53A 124.4(11) . . ?
C50A N52A H52A 117.8 . . ?
C53A N52A H52A 117.8 . . ?
C54A C53A N52A 116.4(11) . . ?
C54A C53A C61A 101.0(9) . . ?
N52A C53A C61A 116.5(10) . . ?
C54A C53A H53A 107.5 . . ?
N52A C53A H53A 107.5 . . ?
C61A C53A H53A 107.5 . . ?
C55A C54A C59A 120.0 . . ?
C55A C54A C53A 128.7(7) . . ?
C59A C54A C53A 111.3(7) . . ?
C54A C55A C56A 120.0 . . ?
C54A C55A H55A 120.0 . . ?
C56A C55A H55A 120.0 . . ?
C57A C56A C55A 120.0 . . ?
C57A C56A H56A 120.0 . . ?
C55A C56A H56A 120.0 . . ?
C58A C57A C56A 120.0 . . ?
C58A C57A H57A 120.0 . . ?
C56A C57A H57A 120.0 . . ?
C57A C58A C59A 120.0 . . ?
C57A C58A H58A 120.0 . . ?
C59A C58A H58A 120.0 . . ?
C58A C59A C54A 120.0 . . ?
C58A C59A C60A 130.7(7) . . ?
C54A C59A C60A 109.3(7) . . ?
C59A C60A C61A 103.4(10) . . ?
C59A C60A H60A 111.1 . . ?
C61A C60A H60A 111.1 . . ?
C59A C60A H60B 111.1 . . ?
C61A C60A H60B 111.1 . . ?
H60A C60A H60B 109.0 . . ?
O62A C61A C60A 110.3(11) . . ?
O62A C61A C53A 106.0(11) . . ?
C60A C61A C53A 103.8(10) . . ?
O62A C61A H61A 112.1 . . ?
C60A C61A H61A 112.1 . . ?
C53A C61A H61A 112.1 . . ?
C63A O62A C61A 113.3(12) . . ?
O64A C63A O62A 126.7(14) . . ?
O64A C63A C67A 121.9(13) . . ?
O62A C63A C67A 111.2(11) . . ?
C66A N65A C70A 120.0 . . ?
C66A N65A Zn1A 116.6(5) . 1_455 ?
C70A N65A Zn1A 123.4(5) . 1_455 ?
N65A C66A C67A 120.0 . . ?
N65A C66A H66A 120.0 . . ?
C67A C66A H66A 120.0 . . ?
C68A C67A C66A 120.0 . . ?
C68A C67A C63A 125.1(7) . . ?
C66A C67A C63A 114.6(8) . . ?
C67A C68A C69A 120.0 . . ?
C67A C68A H68A 120.0 . . ?
C69A C68A H68A 120.0 . . ?
C70A C69A C68A 120.0 . . ?
C70A C69A H69A 120.0 . . ?
C68A C69A H69A 120.0 . . ?
C69A C70A N65A 120.0 . . ?
C69A C70A H70A 120.0 . . ?
N65A C70A H70A 120.0 . . ?
O72A N71A O73A 110(2) . . ?
O72A N71A O74A 118.6(19) . . ?
O73A N71A O74A 131(2) . . ?
N71A O72A Zn1A 107.8(15) . . ?
O77A N76A O79A 112.0(18) . . ?
O77A N76A O78A 125(2) . . ?
O79A N76A O78A 123(2) . . ?
N76A O77A Zn1A 116.8(13) . . ?
N23B Zn1B N44B 108.3(4) . 1_545 ?
N23B Zn1B O77B 108.8(6) . . ?
N44B Zn1B O77B 102.4(6) 1_545 . ?
N23B Zn1B O72B 100.7(6) . . ?
N44B Zn1B O72B 139.7(6) 1_545 . ?
O77B Zn1B O72B 93.8(7) . . ?
N23B Zn1B O74B 147.9(6) . . ?
N44B Zn1B O74B 84.7(5) 1_545 . ?
O77B Zn1B O74B 96.2(7) . . ?
O72B Zn1B O74B 56.8(7) . . ?
C3B C2B C7B 120.0 . . ?
C3B C2B H2B 120.0 . . ?
C7B C2B H2B 120.0 . . ?
C2B C3B C4B 120.0 . . ?
C2B C3B C8B 126.3(8) . . ?
C4B C3B C8B 113.3(8) . . ?
C5B C4B C3B 120.0 . . ?
C5B C4B H4B 120.0 . . ?
C3B C4B H4B 120.0 . . ?
C4B C5B C6B 120.0 . . ?
C4B C5B C29B 122.4(7) . . ?
C6B C5B C29B 117.5(7) . . ?
C7B C6B C5B 120.0 . . ?
C7B C6B H6B 120.0 . . ?
C5B C6B H6B 120.0 . . ?
C6B C7B C2B 120.0 . . ?
C6B C7B C50B 124.8(8) . . ?
C2B C7B C50B 115.1(8) . . ?
O9B C8B N10B 123.9(14) . . ?
O9B C8B C3B 120.8(14) . . ?
N10B C8B C3B 115.0(13) . . ?
C8B N10B C11B 121.0(16) . . ?
C8B N10B H10B 119.5 . . ?
C11B N10B H10B 119.5 . . ?
C12B C11B C19B 112.6(18) . . ?
C12B C11B N10B 112.2(15) . . ?
C19B C11B N10B 112.9(16) . . ?
C12B C11B H11B 106.2 . . ?
C19B C11B H11B 106.2 . . ?
N10B C11B H11B 106.2 . . ?
C11B C12B C13B 129.7(12) . . ?
C11B C12B C17B 109.8(13) . . ?
C13B C12B C17B 120.0 . . ?
C14B C13B C12B 120.0 . . ?
C14B C13B H13B 120.0 . . ?
C12B C13B H13B 120.0 . . ?
C13B C14B C15B 120.0 . . ?
C13B C14B H14B 120.0 . . ?
C15B C14B H14B 120.0 . . ?
C16B C15B C14B 120.0 . . ?
C16B C15B H15B 120.0 . . ?
C14B C15B H15B 120.0 . . ?
C15B C16B C17B 120.0 . . ?
C15B C16B H16B 120.0 . . ?
C17B C16B H16B 120.0 . . ?
C16B C17B C12B 120.0 . . ?
C16B C17B C18B 132.2(11) . . ?
C12B C17B C18B 107.8(11) . . ?
C17B C18B C19B 104.6(15) . . ?
C17B C18B H18B 110.8 . . ?
C19B C18B H18B 110.8 . . ?
C17B C18B H18C 110.8 . . ?
C19B C18B H18C 110.8 . . ?
H18B C18B H18C 108.9 . . ?
C11B C19B O20B 109.7(14) . . ?
C11B C19B C18B 98.3(16) . . ?
O20B C19B C18B 106.2(16) . . ?
C11B C19B H19B 113.8 . . ?
O20B C19B H19B 113.8 . . ?
C18B C19B H19B 113.8 . . ?
C21B O20B C19B 111.4(14) . . ?
O22B C21B O20B 133.5(15) . . ?
O22B C21B C25B 115.8(16) . . ?
O20B C21B C25B 110.6(13) . . ?
C24B N23B C28B 120.0 . . ?
C24B N23B Zn1B 116.7(5) . . ?
C28B N23B Zn1B 122.9(5) . . ?
C25B C24B N23B 120.0 . . ?
C25B C24B H24B 120.0 . . ?
N23B C24B H24B 120.0 . . ?
C24B C25B C26B 120.0 . . ?
C24B C25B C21B 115.6(10) . . ?
C26B C25B C21B 121.9(11) . . ?
C25B C26B C27B 120.0 . . ?
C25B C26B H26B 120.0 . . ?
C27B C26B H26B 120.0 . . ?
C28B C27B C26B 120.0 . . ?
C28B C27B H27B 120.0 . . ?
C26B C27B H27B 120.0 . . ?
C27B C28B N23B 120.0 . . ?
C27B C28B H28B 120.0 . . ?
N23B C28B H28B 120.0 . . ?
O30B C29B N31B 122.5(15) . . ?
O30B C29B C5B 121.4(13) . . ?
N31B C29B C5B 116.1(12) . . ?
C29B N31B C32B 121.2(12) . . ?
C29B N31B H31B 119.4 . . ?
C32B N31B H31B 119.4 . . ?
N31B C32B C33B 114.6(12) . . ?
N31B C32B C40B 111.7(11) . . ?
C33B C32B C40B 100.9(9) . . ?
N31B C32B H32B 109.8 . . ?
C33B C32B H32B 109.8 . . ?
C40B C32B H32B 109.8 . . ?
C34B C33B C38B 120.0 . . ?
C34B C33B C32B 130.2(7) . . ?
C38B C33B C32B 109.8(7) . . ?
C33B C34B C35B 120.0 . . ?
C33B C34B H34B 120.0 . . ?
C35B C34B H34B 120.0 . . ?
C36B C35B C34B 120.0 . . ?
C36B C35B H35B 120.0 . . ?
C34B C35B H35B 120.0 . . ?
C37B C36B C35B 120.0 . . ?
C37B C36B H36B 120.0 . . ?
C35B C36B H36B 120.0 . . ?
C36B C37B C38B 120.0 . . ?
C36B C37B H37B 120.0 . . ?
C38B C37B H37B 120.0 . . ?
C37B C38B C33B 120.0 . . ?
C37B C38B C39B 128.4(8) . . ?
C33B C38B C39B 111.6(8) . . ?
C38B C39B C40B 104.8(12) . . ?
C38B C39B H39C 110.8 . . ?
C40B C39B H39C 110.8 . . ?
C38B C39B H39D 110.8 . . ?
C40B C39B H39D 110.8 . . ?
H39C C39B H39D 108.9 . . ?
O41B C40B C39B 111.9(12) . . ?
O41B C40B C32B 103.9(12) . . ?
C39B C40B C32B 97.0(11) . . ?
O41B C40B H40B 114.1 . . ?
C39B C40B H40B 114.1 . . ?
C32B C40B H40B 114.1 . . ?
C42B O41B C40B 111.7(13) . . ?
O43B C42B O41B 124.7(15) . . ?
O43B C42B C48B 126.3(16) . . ?
O41B C42B C48B 108.9(14) . . ?
C45B N44B C49B 120.0 . . ?
C45B N44B Zn1B 125.1(6) . 1_565 ?
C49B N44B Zn1B 114.0(6) . 1_565 ?
C46B C45B N44B 120.0 . . ?
C46B C45B H45B 120.0 . . ?
N44B C45B H45B 120.0 . . ?
C45B C46B C47B 120.0 . . ?
C45B C46B H46B 120.0 . . ?
C47B C46B H46B 120.0 . . ?
C46B C47B C48B 120.0 . . ?
C46B C47B H47B 120.0 . . ?
C48B C47B H47B 120.0 . . ?
C49B C48B C47B 120.0 . . ?
C49B C48B C42B 114.4(11) . . ?
C47B C48B C42B 125.4(10) . . ?
C48B C49B N44B 120.0 . . ?
C48B C49B H49B 120.0 . . ?
N44B C49B H49B 120.0 . . ?
O51B C50B N52B 119.5(13) . . ?
O51B C50B C7B 125.8(13) . . ?
N52B C50B C7B 113.9(12) . . ?
C50B N52B C53B 122.8(11) . . ?
C50B N52B H52B 118.6 . . ?
C53B N52B H52B 118.6 . . ?
N52B C53B C54B 122.6(12) . . ?
N52B C53B C61B 114.5(12) . . ?
C54B C53B C61B 103.2(10) . . ?
N52B C53B H53B 105.0 . . ?
C54B C53B H53B 105.0 . . ?
C61B C53B H53B 105.0 . . ?
C55B C54B C59B 120.0 . . ?
C55B C54B C53B 129.7(8) . . ?
C59B C54B C53B 110.2(8) . . ?
C56B C55B C54B 120.0 . . ?
C56B C55B H55B 120.0 . . ?
C54B C55B H55B 120.0 . . ?
C57B C56B C55B 120.0 . . ?
C57B C56B H56B 120.0 . . ?
C55B C56B H56B 120.0 . . ?
C56B C57B C58B 120.0 . . ?
C56B C57B H57B 120.0 . . ?
C58B C57B H57B 120.0 . . ?
C59B C58B C57B 120.0 . . ?
C59B C58B H58B 120.0 . . ?
C57B C58B H58B 120.0 . . ?
C58B C59B C54B 120.0 . . ?
C58B C59B C60B 130.1(9) . . ?
C54B C59B C60B 109.8(9) . . ?
C61B C60B C59B 106.8(15) . . ?
C61B C60B H60C 110.4 . . ?
C59B C60B H60C 110.4 . . ?
C61B C60B H60D 110.4 . . ?
C59B C60B H60D 110.4 . . ?
H60C C60B H60D 108.6 . . ?
C60B C61B O62B 109.3(14) . . ?
C60B C61B C53B 102.2(13) . . ?
O62B C61B C53B 101.1(12) . . ?
C60B C61B H61B 114.3 . . ?
O62B C61B H61B 114.3 . . ?
C53B C61B H61B 114.3 . . ?
C63B O62B C61B 114.1(12) . . ?
O64B C63B O62B 125.0(12) . . ?
O64B C63B C67B 122.6(14) . . ?
O62B C63B C67B 112.3(11) . . ?
C66B N65B C70B 120.0 . . ?
N65B C66B C67B 120.0 . . ?
N65B C66B H66B 120.0 . . ?
C67B C66B H66B 120.0 . . ?
C66B C67B C68B 120.0 . . ?
C66B C67B C63B 123.6(8) . . ?
C68B C67B C63B 116.2(8) . . ?
C69B C68B C67B 120.0 . . ?
C69B C68B H68B 120.0 . . ?
C67B C68B H68B 120.0 . . ?
C68B C69B C70B 120.0 . . ?
C68B C69B H69B 120.0 . . ?
C70B C69B H69B 120.0 . . ?
C69B C70B N65B 120.0 . . ?
C69B C70B H70B 120.0 . . ?
N65B C70B H70B 120.0 . . ?
O72B N71B O74B 121.9(18) . . ?
O72B N71B O73B 110.7(19) . . ?
O74B N71B O73B 126(2) . . ?
N71B O72B Zn1B 94.1(13) . . ?
N71B O74B Zn1B 87.1(14) . . ?
O79B N76B O77B 119.2(19) . . ?
O79B N76B O78B 127(2) . . ?
O77B N76B O78B 109.2(19) . . ?
N76B O77B Zn1B 110.0(14) . . ?
O12C Zn1C O11C 97.5(7) . . ?
O12C Zn1C O3C 109.3(8) . . ?
O11C Zn1C O3C 105.9(7) . . ?
O12C Zn1C O7C 107.8(7) . . ?
O11C Zn1C O7C 97.8(6) . . ?
O3C Zn1C O7C 132.4(6) . . ?
O12C Zn1C O9C 90.5(7) . . ?
O11C Zn1C O9C 155.7(6) . . ?
O3C Zn1C O9C 92.8(7) . . ?
O7C Zn1C O9C 58.0(4) . . ?
O12C Zn1C O5C 159.8(7) . . ?
O11C Zn1C O5C 97.5(7) . . ?
O3C Zn1C O5C 53.4(6) . . ?
O7C Zn1C O5C 83.4(6) . . ?
O9C Zn1C O5C 81.1(7) . . ?
O4C N2C O5C 124(2) . . ?
O4C N2C O3C 121.3(19) . . ?
O5C N2C O3C 112.8(18) . . ?
N2C O3C Zn1C 105.3(13) . . ?
N2C O5C Zn1C 87.4(13) . . ?
O8C N6C O7C 117.9(12) . . ?
O8C N6C O9C 128.7(12) . . ?
O7C N6C O9C 113.5(11) . . ?
N6C O7C Zn1C 94.9(8) . . ?
N6C O9C Zn1C 93.6(8) . . ?

loop_
_geom_bond_atom_site_label_1
_geom_bond_atom_site_label_2
_geom_bond_distance
_geom_bond_site_symmetry_2
_geom_bond_publ_flag
Zn1A N23A 1.992(9) . ?
Zn1A O77A 1.993(18) . ?
Zn1A O72A 2.060(17) . ?
Zn1A N65A 2.068(7) 1_655 ?
C2A C3A 1.3900 . ?
C2A C7A 1.3900 . ?
C2A H2A 0.9500 . ?
C3A C4A 1.3900 . ?
C3A C8A 1.501(13) . ?
C4A C5A 1.3900 . ?
C4A H4A 0.9500 . ?
C5A C6A 1.3900 . ?
C5A C50A 1.433(15) . ?
C6A C7A 1.3900 . ?
C6A H6A 0.9500 . ?
C7A C29A 1.529(18) . ?
C8A O9A 1.211(18) . ?
C8A N10A 1.43(2) . ?
N10A C11A 1.38(2) . ?
N10A H10A 0.8800 . ?
C11A C12A 1.41(2) . ?
C11A C19A 1.60(3) . ?
C11A H11A 1.0000 . ?
C12A C13A 1.3899 . ?
C12A C17A 1.3901 . ?
C13A C14A 1.3900 . ?
C13A H13A 0.9500 . ?
C14A C15A 1.3900 . ?
C14A H14A 0.9500 . ?
C15A C16A 1.3900 . ?
C15A H15A 0.9500 . ?
C16A C17A 1.3900 . ?
C16A H16A 0.9500 . ?
C17A C18A 1.46(3) . ?
C18A C19A 1.51(3) . ?
C18A H18A 0.9900 . ?
C18A H18D 0.9900 . ?
C19A O20A 1.45(2) . ?
C19A H19A 1.0000 . ?
O20A C21A 1.36(2) . ?
C21A O22A 1.13(2) . ?
C21A C25A 1.463(17) . ?
N23A C24A 1.3900 . ?
N23A C28A 1.3900 . ?
C24A C25A 1.3900 . ?
C24A H24A 0.9500 . ?
C25A C26A 1.3900 . ?
C26A C27A 1.3900 . ?
C26A H26A 0.9500 . ?
C27A C28A 1.3900 . ?
C27A H27A 0.9500 . ?
C28A H28A 0.9500 . ?
C29A O30A 1.16(2) . ?
C29A N31A 1.36(2) . ?
N31A C32A 1.45(2) . ?
N31A H31A 0.8800 . ?
C32A C33A 1.44(2) . ?
C32A C40A 1.46(2) . ?
C32A H32A 1.0000 . ?
C33A C34A 1.40(2) . ?
C33A C38A 1.42(2) . ?
C34A C35A 1.42(2) . ?
C34A H34A 0.9500 . ?
C35A C36A 1.37(2) . ?
C35A H35A 0.9500 . ?
C36A C37A 1.40(3) . ?
C36A H36A 0.9500 . ?
C37A C38A 1.42(2) . ?
C37A H37A 0.9500 . ?
C38A C39A 1.43(3) . ?
C39A C40A 1.55(2) . ?
C39A H39A 0.9900 . ?
C39A H39B 0.9900 . ?
C40A O41A 1.49(2) . ?
C40A H40A 1.0000 . ?
O41A C42A 1.39(2) . ?
C42A O43A 1.14(3) . ?
C42A C46A 1.44(2) . ?
N44A C45A 1.3900 . ?
N44A C49A 1.3900 . ?
C45A C46A 1.3900 . ?
C45A H45A 0.9500 . ?
C46A C47A 1.3900 . ?
C47A C48A 1.3900 . ?
C47A H47A 0.9500 . ?
C48A C49A 1.3900 . ?
C48A H48A 0.9500 . ?
C49A H49A 0.9500 . ?
C50A O51A 1.283(16) . ?
C50A N52A 1.287(17) . ?
N52A C53A 1.509(16) . ?
N52A H52A 0.8800 . ?
C53A C54A 1.471(15) . ?
C53A C61A 1.57(2) . ?
C53A H53A 1.0000 . ?
C54A C55A 1.3900 . ?
C54A C59A 1.3900 . ?
C55A C56A 1.3900 . ?
C55A H55A 0.9500 . ?
C56A C57A 1.3900 . ?
C56A H56A 0.9500 . ?
C57A C58A 1.3900 . ?
C57A H57A 0.9500 . ?
C58A C59A 1.3900 . ?
C58A H58A 0.9500 . ?
C59A C60A 1.482(15) . ?
C60A C61A 1.496(18) . ?
C60A H60A 0.9900 . ?
C60A H60B 0.9900 . ?
C61A O62A 1.466(15) . ?
C61A H61A 1.0000 . ?
O62A C63A 1.296(18) . ?
C63A O64A 1.207(19) . ?
C63A C67A 1.497(15) . ?
N65A C66A 1.3900 . ?
N65A C70A 1.3900 . ?
C66A C67A 1.3900 . ?
C66A H66A 0.9500 . ?
C67A C68A 1.3900 . ?
C68A C69A 1.3900 . ?
C68A H68A 0.9500 . ?
C69A C70A 1.3900 . ?
C69A H69A 0.9500 . ?
C70A H70A 0.9500 . ?
N71A O72A 1.16(3) . ?
N71A O73A 1.26(3) . ?
N71A O74A 1.28(3) . ?
N76A O77A 1.273(13) . ?
N76A O79A 1.275(13) . ?
N76A O78A 1.284(13) . ?
Zn1B N23B 2.011(9) . ?
Zn1B N44B 2.058(8) 1_545 ?
Zn1B O77B 2.08(2) . ?
Zn1B O72B 2.205(16) . ?
Zn1B O74B 2.346(17) . ?
C2B C3B 1.3900 . ?
C2B C7B 1.3900 . ?
C2B H2B 0.9500 . ?
C3B C4B 1.3900 . ?
C3B C8B 1.546(15) . ?
C4B C5B 1.3900 . ?
C4B H4B 0.9500 . ?
C5B C6B 1.3900 . ?
C5B C29B 1.501(17) . ?
C6B C7B 1.3900 . ?
C6B H6B 0.9500 . ?
C7B C50B 1.492(14) . ?
C8B O9B 1.19(2) . ?
C8B N10B 1.33(2) . ?
N10B C11B 1.56(2) . ?
N10B H10B 0.8800 . ?
C11B C12B 1.37(2) . ?
C11B C19B 1.53(3) . ?
C11B H11B 1.0000 . ?
C12B C13B 1.3900 . ?
C12B C17B 1.3900 . ?
C13B C14B 1.3900 . ?
C13B H13B 0.9500 . ?
C14B C15B 1.3900 . ?
C14B H14B 0.9500 . ?
C15B C16B 1.3900 . ?
C15B H15B 0.9500 . ?
C16B C17B 1.3900 . ?
C16B H16B 0.9500 . ?
C17B C18B 1.52(2) . ?
C18B C19B 1.56(3) . ?
C18B H18B 0.9900 . ?
C18B H18C 0.9900 . ?
C19B O20B 1.53(2) . ?
C19B H19B 1.0000 . ?
O20B C21B 1.30(2) . ?
C21B O22B 1.29(2) . ?
C21B C25B 1.495(18) . ?
N23B C24B 1.3900 . ?
N23B C28B 1.3900 . ?
C24B C25B 1.3900 . ?
C24B H24B 0.9500 . ?
C25B C26B 1.3900 . ?
C26B C27B 1.3900 . ?
C26B H26B 0.9500 . ?
C27B C28B 1.3900 . ?
C27B H27B 0.9500 . ?
C28B H28B 0.9500 . ?
C29B O30B 1.22(2) . ?
C29B N31B 1.35(2) . ?
N31B C32B 1.436(18) . ?
N31B H31B 0.8800 . ?
C32B C33B 1.477(15) . ?
C32B C40B 1.66(2) . ?
C32B H32B 1.0000 . ?
C33B C34B 1.3900 . ?
C33B C38B 1.3900 . ?
C34B C35B 1.3900 . ?
C34B H34B 0.9500 . ?
C35B C36B 1.3900 . ?
C35B H35B 0.9500 . ?
C36B C37B 1.3900 . ?
C36B H36B 0.9500 . ?
C37B C38B 1.3900 . ?
C37B H37B 0.9500 . ?
C38B C39B 1.431(17) . ?
C39B C40B 1.57(2) . ?
C39B H39C 0.9900 . ?
C39B H39D 0.9900 . ?
C40B O41B 1.44(2) . ?
C40B H40B 1.0000 . ?
O41B C42B 1.34(2) . ?
C42B O43B 1.16(3) . ?
C42B C48B 1.505(13) . ?
N44B C45B 1.3900 . ?
N44B C49B 1.3900 . ?
C45B C46B 1.3900 . ?
C45B H45B 0.9500 . ?
C46B C47B 1.3900 . ?
C46B H46B 0.9500 . ?
C47B C48B 1.3900 . ?
C47B H47B 0.9500 . ?
C48B C49B 1.3900 . ?
C49B H49B 0.9500 . ?
C50B O51B 1.245(19) . ?
C50B N52B 1.33(2) . ?
N52B C53B 1.427(15) . ?
N52B H52B 0.8800 . ?
C53B C54B 1.470(15) . ?
C53B C61B 1.65(2) . ?
C53B H53B 1.0000 . ?
C54B C55B 1.3900 . ?
C54B C59B 1.3900 . ?
C55B C56B 1.3900 . ?
C55B H55B 0.9500 . ?
C56B C57B 1.3900 . ?
C56B H56B 0.9500 . ?
C57B C58B 1.3900 . ?
C57B H57B 0.9500 . ?
C58B C59B 1.3900 . ?
C58B H58B 0.9500 . ?
C59B C60B 1.53(2) . ?
C60B C61B 1.45(2) . ?
C60B H60C 0.9900 . ?
C60B H60D 0.9900 . ?
C61B O62B 1.46(2) . ?
C61B H61B 1.0000 . ?
O62B C63B 1.35(2) . ?
C63B O64B 1.24(2) . ?
C63B C67B 1.509(11) . ?
N65B C66B 1.3900 . ?
N65B C70B 1.3900 . ?
C66B C67B 1.3900 . ?
C66B H66B 0.9500 . ?
C67B C68B 1.3900 . ?
C68B C69B 1.3900 . ?
C68B H68B 0.9500 . ?
C69B C70B 1.3900 . ?
C69B H69B 0.9500 . ?
C70B H70B 0.9500 . ?
N71B O72B 1.23(3) . ?
N71B O74B 1.25(3) . ?
N71B O73B 1.26(2) . ?
N76B O79B 1.247(13) . ?
N76B O77B 1.272(13) . ?
N76B O78B 1.284(13) . ?
Zn1C O12C 1.920(14) . ?
Zn1C O11C 1.975(16) . ?
Zn1C O3C 2.039(16) . ?
Zn1C O7C 2.157(11) . ?
Zn1C O9C 2.183(11) . ?
Zn1C O5C 2.43(2) . ?
N2C O4C 1.19(2) . ?
N2C O5C 1.20(3) . ?
N2C O3C 1.25(3) . ?
N6C O8C 1.253(12) . ?
N6C O7C 1.256(12) . ?
N6C O9C 1.260(12) . ?

loop_
_geom_hbond_atom_site_label_D
_geom_hbond_atom_site_label_H
_geom_hbond_atom_site_label_A
_geom_hbond_distance_DH
_geom_hbond_distance_HA
_geom_hbond_distance_DA
_geom_hbond_angle_DHA
_geom_hbond_site_symmetry_A
_geom_hbond_publ_flag
N31A H31A O4C 0.88 2.17 3.02(2) 161.5 5_565 yes
N52A H52A O9B 0.88 2.14 2.993(16) 164.1 5_455 yes
N31B H31B O9A 0.88 2.12 2.930(15) 153.2 6_664 yes
N52B H52B O8C 0.88 2.27 3.003(17) 140.7 6_554 yes

loop_
_geom_torsion_atom_site_label_1
_geom_torsion_atom_site_label_2
_geom_torsion_atom_site_label_3
_geom_torsion_atom_site_label_4
_geom_torsion
_geom_torsion_site_symmetry_1
_geom_torsion_site_symmetry_2
_geom_torsion_site_symmetry_3
_geom_torsion_site_symmetry_4
_geom_torsion_publ_flag
C7A C2A C3A C4A 0.0 . . . . ?
C7A C2A C3A C8A 178.0(12) . . . . ?
C2A C3A C4A C5A 0.0 . . . . ?
C8A C3A C4A C5A -178.2(11) . . . . ?
C3A C4A C5A C6A 0.0 . . . . ?
C3A C4A C5A C50A 173.5(10) . . . . ?
C4A C5A C6A C7A 0.0 . . . . ?
C50A C5A C6A C7A -173.5(10) . . . . ?
C3A C2A C7A C6A 0.0 . . . . ?
C3A C2A C7A C29A 178.3(12) . . . . ?
C5A C6A C7A C2A 0.0 . . . . ?
C5A C6A C7A C29A -178.1(14) . . . . ?
C2A C3A C8A O9A -153.4(12) . . . . ?
C4A C3A C8A O9A 24.7(19) . . . . ?
C2A C3A C8A N10A 32.4(17) . . . . ?
C4A C3A C8A N10A -149.5(11) . . . . ?
O9A C8A N10A C11A 2(3) . . . . ?
C3A C8A N10A C11A 176.0(15) . . . . ?
C8A N10A C11A C12A -146.0(17) . . . . ?
C8A N10A C11A C19A 93.0(19) . . . . ?
N10A C11A C12A C13A 39(2) . . . . ?
C19A C11A C12A C13A 166.6(13) . . . . ?
N10A C11A C12A C17A -133.1(15) . . . . ?
C19A C11A C12A C17A -5.8(17) . . . . ?
C17A C12A C13A C14A 0.0 . . . . ?
C11A C12A C13A C14A -172.0(19) . . . . ?
C12A C13A C14A C15A 0.0 . . . . ?
C13A C14A C15A C16A 0.0 . . . . ?
C14A C15A C16A C17A 0.0 . . . . ?
C15A C16A C17A C12A 0.0 . . . . ?
C15A C16A C17A C18A -178(2) . . . . ?
C13A C12A C17A C16A 0.0 . . . . ?
C11A C12A C17A C16A 173.0(16) . . . . ?
C13A C12A C17A C18A 178.0(18) . . . . ?
C11A C12A C17A C18A -9.0(18) . . . . ?
C16A C17A C18A C19A -162.1(14) . . . . ?
C12A C17A C18A C19A 20.1(19) . . . . ?
C17A C18A C19A O20A 89.1(19) . . . . ?
C17A C18A C19A C11A -22(2) . . . . ?
N10A C11A C19A O20A 37(2) . . . . ?
C12A C11A C19A O20A -91.1(17) . . . . ?
N10A C11A C19A C18A 146.2(17) . . . . ?
C12A C11A C19A C18A 17.7(19) . . . . ?
C18A C19A O20A C21A 158.6(17) . . . . ?
C11A C19A O20A C21A -91.3(19) . . . . ?
C19A O20A C21A O22A 1(3) . . . . ?
C19A O20A C21A C25A 179.6(15) . . . . ?
C28A N23A C24A C25A 0.0 . . . . ?
Zn1A N23A C24A C25A -171.9(9) . . . . ?
N23A C24A C25A C26A 0.0 . . . . ?
N23A C24A C25A C21A -179.6(14) . . . . ?
O22A C21A C25A C26A -167.4(17) . . . . ?
O20A C21A C25A C26A 14(2) . . . . ?
O22A C21A C25A C24A 12(3) . . . . ?
O20A C21A C25A C24A -166.7(12) . . . . ?
C24A C25A C26A C27A 0.0 . . . . ?
C21A C25A C26A C27A 179.6(15) . . . . ?
C25A C26A C27A C28A 0.0 . . . . ?
C26A C27A C28A N23A 0.0 . . . . ?
C24A N23A C28A C27A 0.0 . . . . ?
Zn1A N23A C28A C27A 171.4(10) . . . . ?
C2A C7A C29A O30A 40(2) . . . . ?
C6A C7A C29A O30A -141.6(14) . . . . ?
C2A C7A C29A N31A -143.9(13) . . . . ?
C6A C7A C29A N31A 34(2) . . . . ?
O30A C29A N31A C32A -7(3) . . . . ?
C7A C29A N31A C32A 177.5(14) . . . . ?
C29A N31A C32A C33A -147.1(16) . . . . ?
C29A N31A C32A C40A 90.7(19) . . . . ?
N31A C32A C33A C34A 33(3) . . . . ?
C40A C32A C33A C34A 162(2) . . . . ?
N31A C32A C33A C38A -146.6(14) . . . . ?
C40A C32A C33A C38A -17.4(17) . . . . ?
C38A C33A C34A C35A 4(3) . . . . ?
C32A C33A C34A C35A -175.6(19) . . . . ?
C33A C34A C35A C36A -5(3) . . . . ?
C34A C35A C36A C37A 4(3) . . . . ?
C35A C36A C37A C38A -2(3) . . . . ?
C34A C33A C38A C37A -1(3) . . . . ?
C32A C33A C38A C37A 178.2(16) . . . . ?
C34A C33A C38A C39A -177.1(16) . . . . ?
C32A C33A C38A C39A 2.4(19) . . . . ?
C36A C37A C38A C33A 0(3) . . . . ?
C36A C37A C38A C39A 175.7(17) . . . . ?
C33A C38A C39A C40A 12.8(17) . . . . ?
C37A C38A C39A C40A -163.2(16) . . . . ?
C33A C32A C40A O41A -88.2(14) . . . . ?
N31A C32A C40A O41A 40.2(18) . . . . ?
C33A C32A C40A C39A 24.6(16) . . . . ?
N31A C32A C40A C39A 152.9(14) . . . . ?
C38A C39A C40A C32A -23.5(17) . . . . ?
C38A C39A C40A O41A 92.4(15) . . . . ?
C32A C40A O41A C42A -165.4(15) . . . . ?
C39A C40A O41A C42A 80.7(18) . . . . ?
C40A O41A C42A O43A 3(3) . . . . ?
C40A O41A C42A C46A -177.4(14) . . . . ?
C49A N44A C45A C46A 0.0 . . . . ?
N44A C45A C46A C47A 0.0 . . . . ?
N44A C45A C46A C42A 175.4(14) . . . . ?
O43A C42A C46A C45A -179.1(16) . . . . ?
O41A C42A C46A C45A 2(2) . . . . ?
O43A C42A C46A C47A -4(3) . . . . ?
O41A C42A C46A C47A 177.1(13) . . . . ?
C45A C46A C47A C48A 0.0 . . . . ?
C42A C46A C47A C48A -175.2(15) . . . . ?
C46A C47A C48A C49A 0.0 . . . . ?
C47A C48A C49A N44A 0.0 . . . . ?
C45A N44A C49A C48A 0.0 . . . . ?
C4A C5A C50A O51A -153.9(11) . . . . ?
C6A C5A C50A O51A 19.6(16) . . . . ?
C4A C5A C50A N52A 30.6(16) . . . . ?
C6A C5A C50A N52A -155.9(10) . . . . ?
O51A C50A N52A C53A 7(2) . . . . ?
C5A C50A N52A C53A -177.2(11) . . . . ?
C50A N52A C53A C54A -116.6(13) . . . . ?
C50A N52A C53A C61A 124.4(14) . . . . ?
N52A C53A C54A C55A 33.5(14) . . . . ?
C61A C53A C54A C55A 160.6(8) . . . . ?
N52A C53A C54A C59A -146.2(8) . . . . ?
C61A C53A C54A C59A -19.1(10) . . . . ?
C59A C54A C55A C56A 0.0 . . . . ?
C53A C54A C55A C56A -179.7(11) . . . . ?
C54A C55A C56A C57A 0.0 . . . . ?
C55A C56A C57A C58A 0.0 . . . . ?
C56A C57A C58A C59A 0.0 . . . . ?
C57A C58A C59A C54A 0.0 . . . . ?
C57A C58A C59A C60A -179.6(11) . . . . ?
C55A C54A C59A C58A 0.0 . . . . ?
C53A C54A C59A C58A 179.7(9) . . . . ?
C55A C54A C59A C60A 179.7(9) . . . . ?
C53A C54A C59A C60A -0.6(10) . . . . ?
C58A C59A C60A C61A -159.2(8) . . . . ?
C54A C59A C60A C61A 21.2(11) . . . . ?
C59A C60A C61A O62A 81.2(13) . . . . ?
C59A C60A C61A C53A -31.9(12) . . . . ?
C54A C53A C61A O62A -85.0(10) . . . . ?
N52A C53A C61A O62A 42.0(14) . . . . ?
C54A C53A C61A C60A 31.2(12) . . . . ?
N52A C53A C61A C60A 158.2(11) . . . . ?
C60A C61A O62A C63A 74.6(15) . . . . ?
C53A C61A O62A C63A -173.6(11) . . . . ?
C61A O62A C63A O64A 8(2) . . . . ?
C61A O62A C63A C67A -166.7(10) . . . . ?
C70A N65A C66A C67A 0.0 . . . . ?
Zn1A N65A C66A C67A -178.9(6) 1_455 . . . ?
N65A C66A C67A C68A 0.0 . . . . ?
N65A C66A C67A C63A -174.2(10) . . . . ?
O64A C63A C67A C68A -165.9(12) . . . . ?
O62A C63A C67A C68A 8.9(16) . . . . ?
O64A C63A C67A C66A 8.0(18) . . . . ?
O62A C63A C67A C66A -177.2(9) . . . . ?
C66A C67A C68A C69A 0.0 . . . . ?
C63A C67A C68A C69A 173.6(11) . . . . ?
C67A C68A C69A C70A 0.0 . . . . ?
C68A C69A C70A N65A 0.0 . . . . ?
C66A N65A C70A C69A 0.0 . . . . ?
Zn1A N65A C70A C69A 178.8(7) 1_455 . . . ?
O73A N71A O72A Zn1A -170.8(18) . . . . ?
O74A N71A O72A Zn1A 2(3) . . . . ?
O79A N76A O77A Zn1A -15.5(12) . . . . ?
O78A N76A O77A Zn1A 164.1(12) . . . . ?
C7B C2B C3B C4B 0.0 . . . . ?
C7B C2B C3B C8B 172.2(11) . . . . ?
C2B C3B C4B C5B 0.0 . . . . ?
C8B C3B C4B C5B -173.1(9) . . . . ?
C3B C4B C5B C6B 0.0 . . . . ?
C3B C4B C5B C29B 176.8(10) . . . . ?
C4B C5B C6B C7B 0.0 . . . . ?
C29B C5B C6B C7B -177.0(10) . . . . ?
C5B C6B C7B C2B 0.0 . . . . ?
C5B C6B C7B C50B -176.2(11) . . . . ?
C3B C2B C7B C6B 0.0 . . . . ?
C3B C2B C7B C50B 176.5(10) . . . . ?
C2B C3B C8B O9B -152.9(11) . . . . ?
C4B C3B C8B O9B 19.8(16) . . . . ?
C2B C3B C8B N10B 33.7(16) . . . . ?
C4B C3B C8B N10B -153.7(11) . . . . ?
O9B C8B N10B C11B 9(3) . . . . ?
C3B C8B N10B C11B -177.8(14) . . . . ?
C8B N10B C11B C12B -146.7(18) . . . . ?
C8B N10B C11B C19B 85(2) . . . . ?
C19B C11B C12B C13B 162.6(14) . . . . ?
N10B C11B C12B C13B 34(3) . . . . ?
C19B C11B C12B C17B -9(2) . . . . ?
N10B C11B C12B C17B -137.9(15) . . . . ?
C11B C12B C13B C14B -171(2) . . . . ?
C17B C12B C13B C14B 0.0 . . . . ?
C12B C13B C14B C15B 0.0 . . . . ?
C13B C14B C15B C16B 0.0 . . . . ?
C14B C15B C16B C17B 0.0 . . . . ?
C15B C16B C17B C12B 0.0 . . . . ?
C15B C16B C17B C18B -178(2) . . . . ?
C11B C12B C17B C16B 172.7(17) . . . . ?
C13B C12B C17B C16B 0.0 . . . . ?
C11B C12B C17B C18B -8.8(17) . . . . ?
C13B C12B C17B C18B 178.5(16) . . . . ?
C16B C17B C18B C19B -159.4(14) . . . . ?
C12B C17B C18B C19B 22.4(17) . . . . ?
C12B C11B C19B O20B -88.7(19) . . . . ?
N10B C11B C19B O20B 40(2) . . . . ?
C12B C11B C19B C18B 22(2) . . . . ?
N10B C11B C19B C18B 150.2(16) . . . . ?
C17B C18B C19B C11B -25.0(18) . . . . ?
C17B C18B C19B O20B 88.3(17) . . . . ?
C11B C19B O20B C21B -92.7(18) . . . . ?
C18B C19B O20B C21B 162.0(15) . . . . ?
C19B O20B C21B O22B 0(3) . . . . ?
C19B O20B C21B C25B -175.7(13) . . . . ?
C28B N23B C24B C25B 0.0 . . . . ?
Zn1B N23B C24B C25B 172.7(9) . . . . ?
N23B C24B C25B C26B 0.0 . . . . ?
N23B C24B C25B C21B 162.5(15) . . . . ?
O22B C21B C25B C24B 37.0(19) . . . . ?
O20B C21B C25B C24B -146.5(12) . . . . ?
O22B C21B C25B C26B -160.9(12) . . . . ?
O20B C21B C25B C26B 15.7(19) . . . . ?
C24B C25B C26B C27B 0.0 . . . . ?
C21B C25B C26B C27B -161.4(16) . . . . ?
C25B C26B C27B C28B 0.0 . . . . ?
C26B C27B C28B N23B 0.0 . . . . ?
C24B N23B C28B C27B 0.0 . . . . ?
Zn1B N23B C28B C27B -172.2(10) . . . . ?
C4B C5B C29B O30B -152.2(12) . . . . ?
C6B C5B C29B O30B 24.7(18) . . . . ?
C4B C5B C29B N31B 26.0(16) . . . . ?
C6B C5B C29B N31B -157.1(10) . . . . ?
O30B C29B N31B C32B -1(2) . . . . ?
C5B C29B N31B C32B -179.0(11) . . . . ?
C29B N31B C32B C33B -124.9(14) . . . . ?
C29B N31B C32B C40B 121.2(14) . . . . ?
N31B C32B C33B C34B 35.0(14) . . . . ?
C40B C32B C33B C34B 155.2(9) . . . . ?
N31B C32B C33B C38B -147.5(9) . . . . ?
C40B C32B C33B C38B -27.3(11) . . . . ?
C38B C33B C34B C35B 0.0 . . . . ?
C32B C33B C34B C35B 177.3(11) . . . . ?
C33B C34B C35B C36B 0.0 . . . . ?
C34B C35B C36B C37B 0.0 . . . . ?
C35B C36B C37B C38B 0.0 . . . . ?
C36B C37B C38B C33B 0.0 . . . . ?
C36B C37B C38B C39B 177.4(12) . . . . ?
C34B C33B C38B C37B 0.0 . . . . ?
C32B C33B C38B C37B -177.8(9) . . . . ?
C34B C33B C38B C39B -177.8(10) . . . . ?
C32B C33B C38B C39B 4.4(11) . . . . ?
C37B C38B C39B C40B -155.3(9) . . . . ?
C33B C38B C39B C40B 22.3(13) . . . . ?
C38B C39B C40B O41B 72.4(15) . . . . ?
C38B C39B C40B C32B -35.6(13) . . . . ?
N31B C32B C40B O41B 44.6(15) . . . . ?
C33B C32B C40B O41B -77.6(12) . . . . ?
N31B C32B C40B C39B 159.3(12) . . . . ?
C33B C32B C40B C39B 37.1(13) . . . . ?
C39B C40B O41B C42B 78.7(17) . . . . ?
C32B C40B O41B C42B -177.7(12) . . . . ?
C40B O41B C42B O43B 10(2) . . . . ?
C40B O41B C42B C48B -166.7(12) . . . . ?
C49B N44B C45B C46B 0.0 . . . . ?
Zn1B N44B C45B C46B -168.1(8) 1_565 . . . ?
N44B C45B C46B C47B 0.0 . . . . ?
C45B C46B C47B C48B 0.0 . . . . ?
C46B C47B C48B C49B 0.0 . . . . ?
C46B C47B C48B C42B 173.6(14) . . . . ?
O43B C42B C48B C49B 0(2) . . . . ?
O41B C42B C48B C49B 177.1(10) . . . . ?
O43B C42B C48B C47B -173.8(17) . . . . ?
O41B C42B C48B C47B 3.2(19) . . . . ?
C47B C48B C49B N44B 0.0 . . . . ?
C42B C48B C49B N44B -174.3(13) . . . . ?
C45B N44B C49B C48B 0.0 . . . . ?
Zn1B N44B C49B C48B 169.4(7) 1_565 . . . ?
C6B C7B C50B O51B -139.8(14) . . . . ?
C2B C7B C50B O51B 43.9(19) . . . . ?
C6B C7B C50B N52B 29.8(17) . . . . ?
C2B C7B C50B N52B -146.6(10) . . . . ?
O51B C50B N52B C53B -19(2) . . . . ?
C7B C50B N52B C53B 171.2(12) . . . . ?
C50B N52B C53B C54B -136.8(14) . . . . ?
C50B N52B C53B C61B 97.1(16) . . . . ?
N52B C53B C54B C55B 31.7(19) . . . . ?
C61B C53B C54B C55B 162.6(10) . . . . ?
N52B C53B C54B C59B -149.7(11) . . . . ?
C61B C53B C54B C59B -18.7(12) . . . . ?
C59B C54B C55B C56B 0.0 . . . . ?
C53B C54B C55B C56B 178.5(13) . . . . ?
C54B C55B C56B C57B 0.0 . . . . ?
C55B C56B C57B C58B 0.0 . . . . ?
C56B C57B C58B C59B 0.0 . . . . ?
C57B C58B C59B C54B 0.0 . . . . ?
C57B C58B C59B C60B 177.1(15) . . . . ?
C55B C54B C59B C58B 0.0 . . . . ?
C53B C54B C59B C58B -178.8(11) . . . . ?
C55B C54B C59B C60B -177.7(12) . . . . ?
C53B C54B C59B C60B 3.6(12) . . . . ?
C58B C59B C60B C61B -161.8(11) . . . . ?
C54B C59B C60B C61B 15.6(16) . . . . ?
C59B C60B C61B O62B 81.2(16) . . . . ?
C59B C60B C61B C53B -25.3(16) . . . . ?
N52B C53B C61B C60B 162.9(13) . . . . ?
C54B C53B C61B C60B 27.2(15) . . . . ?
N52B C53B C61B O62B 50.1(15) . . . . ?
C54B C53B C61B O62B -85.5(12) . . . . ?
C60B C61B O62B C63B 84.7(17) . . . . ?
C53B C61B O62B C63B -168.0(12) . . . . ?
C61B O62B C63B O64B 6(2) . . . . ?
C61B O62B C63B C67B -178.6(12) . . . . ?
C70B N65B C66B C67B 0.0 . . . . ?
N65B C66B C67B C68B 0.0 . . . . ?
N65B C66B C67B C63B 175.3(12) . . . . ?
O64B C63B C67B C66B 176.8(13) . . . . ?
O62B C63B C67B C66B 1.6(17) . . . . ?
O64B C63B C67B C68B -8(2) . . . . ?
O62B C63B C67B C68B 177.0(10) . . . . ?
C66B C67B C68B C69B 0.0 . . . . ?
C63B C67B C68B C69B -175.6(11) . . . . ?
C67B C68B C69B C70B 0.0 . . . . ?
C68B C69B C70B N65B 0.0 . . . . ?
C66B N65B C70B C69B 0.0 . . . . ?
O74B N71B O72B Zn1B -5(2) . . . . ?
O73B N71B O72B Zn1B -173.2(17) . . . . ?
O72B N71B O74B Zn1B 5(2) . . . . ?
O73B N71B O74B Zn1B 171(2) . . . . ?
O79B N76B O77B Zn1B 1(3) . . . . ?
O78B N76B O77B Zn1B 160.3(19) . . . . ?
O4C N2C O3C Zn1C 175.9(18) . . . . ?
O5C N2C O3C Zn1C 11(2) . . . . ?
O4C N2C O5C Zn1C -173(2) . . . . ?
O3C N2C O5C Zn1C -9.0(19) . . . . ?
O8C N6C O7C Zn1C -177.6(8) . . . . ?
O9C N6C O7C Zn1C 2.5(9) . . . . ?
O8C N6C O9C Zn1C 177.6(9) . . . . ?
O7C N6C O9C Zn1C -2.5(9) . . . . ?
